data_4349036
loop_
_publ_author_name
'Horii, Yoji'
'Katoh, Keiichi'
'Cosquer, Goulven'
'Breedlove, Brian K.'
'Yamashita, Masahiro'

_publ_section_title
;
 Weak Dy<sup>III</sup>-Dy<sup>III</sup> Interactions in
 Dy<sup>III</sup>-Phthalocyaninato Multiple-Decker Single-Molecule Magnets
 Effectively Suppress Magnetic Relaxation.
;
_journal_issue 22
_journal_name_full 'Inorganic chemistry'
_journal_page_first 11782
_journal_page_last 11790
_journal_paper_doi 10.1021/acs.inorgchem.6b01870
_journal_volume 55
_journal_year 2016
_chemical_formula_sum 'C332 H436 Cd2 Dy2 N40 O46'
_chemical_formula_weight 6273.05
_space_group_IT_number 15
_space_group_name_Hall '-C 2yc'
_space_group_name_H-M_alt 'C 1 2/c 1'
_symmetry_cell_setting monoclinic
_symmetry_space_group_name_H-M 'C 1 2/c 1'
_atom_sites_solution_hydrogens geom
_atom_sites_solution_primary direct
_atom_sites_solution_secondary difmap
_audit_creation_method SHELXL-97
_cell_angle_alpha 90.00
_cell_angle_beta 99.723(2)
_cell_angle_gamma 90.00
_cell_formula_units_Z 4
_cell_length_a 24.1820(10)
_cell_length_b 38.2416(14)
_cell_length_c 35.4693(19)
_cell_measurement_reflns_used 9548
_cell_measurement_temperature 90
_cell_measurement_theta_max 22.502
_cell_measurement_theta_min 2.176
_cell_volume 32329(2)
_computing_structure_refinement 'SHELXL-97 (Sheldrick, 1997)'
_computing_structure_solution 'SHELXS-97 (Sheldrick, 1990)'
_diffrn_ambient_temperature 90
_diffrn_measured_fraction_theta_full 0.997
_diffrn_measured_fraction_theta_max 0.997
_diffrn_measurement_device_type CCD
_diffrn_measurement_method multi-scan
_diffrn_radiation_monochromator graphite
_diffrn_radiation_source 'fine-focus sealed tube'
_diffrn_radiation_type MoK\a
_diffrn_radiation_wavelength 0.71073
_diffrn_reflns_av_R_equivalents 0.0742
_diffrn_reflns_av_sigmaI/netI 0.1408
_diffrn_reflns_limit_h_max 28
_diffrn_reflns_limit_h_min -28
_diffrn_reflns_limit_k_max 44
_diffrn_reflns_limit_k_min -44
_diffrn_reflns_limit_l_max 35
_diffrn_reflns_limit_l_min -41
_diffrn_reflns_number 107289
_diffrn_reflns_theta_full 24.71
_diffrn_reflns_theta_max 24.71
_diffrn_reflns_theta_min 1.09
_exptl_absorpt_coefficient_mu 0.661
_exptl_absorpt_correction_T_max 0.768
_exptl_absorpt_correction_T_min 0.726
_exptl_absorpt_correction_type multi-scan
_exptl_crystal_colour black
_exptl_crystal_density_diffrn 1.289
_exptl_crystal_density_method 'not measured'
_exptl_crystal_description block
_exptl_crystal_F_000 13008
_exptl_crystal_size_max 0.5
_exptl_crystal_size_mid 0.5
_exptl_crystal_size_min 0.4
_refine_diff_density_max 2.508
_refine_diff_density_min -1.051
_refine_diff_density_rms 0.164
_refine_ls_extinction_method none
_refine_ls_goodness_of_fit_ref 1.022
_refine_ls_hydrogen_treatment mixed
_refine_ls_matrix_type full
_refine_ls_number_parameters 1903
_refine_ls_number_reflns 27525
_refine_ls_number_restraints 729
_refine_ls_restrained_S_all 1.021
_refine_ls_R_factor_all 0.2193
_refine_ls_R_factor_gt 0.1101
_refine_ls_shift/su_max 6.415
_refine_ls_shift/su_mean 0.073
_refine_ls_structure_factor_coef Fsqd
_refine_ls_weighting_details 'calc w=1/[\s^2^(Fo^2^)+(0.1835P)^2^+499.7035P] where P=(Fo^2^+2Fc^2^)/3'
_refine_ls_weighting_scheme calc
_refine_ls_wR_factor_gt 0.2904
_refine_ls_wR_factor_ref 0.3771
_reflns_number_gt 12475
_reflns_number_total 27525
_reflns_threshold_expression >2sigma(I)
_cod_data_source_file ic6b01870_si_002.cif
_cod_data_source_block dycdcddy
_cod_original_sg_symbol_H-M C2/c
_cod_database_code 4349036
_publcif_info_exptl_table_max_cols 4
_publcif_info_exptl_table_use_headnotes n

loop_
_symmetry_equiv_pos_as_xyz
'x, y, z'
'-x, y, -z+1/2'
'x+1/2, y+1/2, z'
'-x+1/2, y+1/2, -z+1/2'
'-x, -y, -z'
'x, -y, z-1/2'
'-x+1/2, -y+1/2, -z'
'x+1/2, -y+1/2, z-1/2'

loop_
_atom_site_label
_atom_site_type_symbol
_atom_site_fract_x
_atom_site_fract_y
_atom_site_fract_z
_atom_site_U_iso_or_equiv
_atom_site_adp_type
_atom_site_occupancy
_atom_site_symmetry_multiplicity
_atom_site_calc_flag
_atom_site_refinement_flags
Dy01 Dy 0.46018(3) 0.383494(15) 0.109257(18) 0.0482(2) Uani 1 1 d U
Cd02 Cd 0.48559(4) 0.38475(2) 0.20511(3) 0.0391(3) Uani 1 1 d U
N1 N 0.5000 0.2962(3) 0.2500 0.039(3) Uani 1 2 d SU
N57 N 0.5989(4) 0.3515(3) 0.1650(3) 0.045(2) Uani 1 1 d U
O005 O 0.5446(4) 0.1849(2) 0.1539(3) 0.066(3) Uani 1 1 d U
O006 O 0.2351(4) 0.2646(3) 0.2500(3) 0.079(3) Uani 1 1 d U
N49 N 0.3594(4) 0.3843(3) 0.2416(3) 0.045(2) Uani 1 1 d U
O008 O 0.6419(4) 0.2113(2) 0.1531(3) 0.071(3) Uani 1 1 d U
N56 N 0.5536(5) 0.3207(3) 0.0727(3) 0.049(3) Uani 1 1 d U
N54 N 0.4553(5) 0.3307(3) 0.0738(3) 0.050(2) Uani 1 1 d U
N58 N 0.5222(5) 0.4664(3) 0.1584(3) 0.050(3) Uani 1 1 d U
N50 N 0.5000 0.4726(3) 0.2500 0.047(4) Uani 1 2 d SU
O00D O 0.3109(4) 0.2172(3) 0.2498(3) 0.080(3) Uani 1 1 d U
N53 N 0.3945(4) 0.3640(2) 0.1532(3) 0.045(2) Uani 1 1 d U
N51 N 0.4431(4) 0.4200(2) 0.2472(3) 0.044(2) Uani 1 1 d U
O00G O 0.2867(5) 0.5539(3) 0.1205(3) 0.087(3) Uani 1 1 d U
O00H O 0.5083(5) 0.1798(2) 0.0550(3) 0.080(3) Uani 1 1 d U
O00I O 0.1918(4) 0.2742(3) 0.1490(4) 0.088(4) Uani 1 1 d U
N52 N 0.4421(4) 0.3489(2) 0.2466(3) 0.042(2) Uani 1 1 d U
N59 N 0.4540(5) 0.4339(3) 0.0700(3) 0.056(2) Uani 1 1 d U
O00L O 0.7510(5) 0.4906(3) 0.1894(3) 0.083(3) Uani 1 1 d U
N55 N 0.5003(4) 0.3380(2) 0.1600(3) 0.0439(19) Uani 1 1 d U
O00N O 0.3043(5) 0.5497(3) 0.2201(4) 0.086(3) Uani 1 1 d U
N00O N 0.3548(5) 0.3192(3) 0.0648(3) 0.057(3) Uani 1 1 d U
N00P N 0.3721(5) 0.3815(3) 0.0674(3) 0.050(2) Uani 1 1 d U
N00Q N 0.4159(4) 0.3020(2) 0.1572(3) 0.043(2) Uani 1 1 d U
O11 O 0.2293(4) 0.5009(3) 0.2125(3) 0.078(3) Uani 1 1 d U
N00S N 0.3378(4) 0.4166(3) 0.1484(3) 0.049(3) Uani 1 1 d U
O14 O 0.7891(5) 0.4280(3) 0.1966(4) 0.089(4) Uani 1 1 d U
O12 O 0.3897(6) 0.5817(3) 0.0302(4) 0.105(4) Uani 1 1 d U
N00V N 0.5353(5) 0.3827(3) 0.0753(3) 0.054(2) Uani 1 1 d U
N00W N 0.5422(5) 0.4045(3) 0.1598(3) 0.0485(19) Uani 1 1 d U
N00X N 0.3530(5) 0.4430(3) 0.0567(3) 0.062(3) Uani 1 1 d U
N00Y N 0.5533(6) 0.4454(3) 0.0701(3) 0.061(3) Uani 1 1 d U
C00Z C 0.3435(5) 0.3826(3) 0.1512(3) 0.043(3) Uani 1 1 d U
C010 C 0.5577(6) 0.4400(3) 0.1616(4) 0.047(3) Uani 1 1 d U
O1 O 0.4031(5) 0.1782(3) 0.0554(4) 0.095(4) Uani 1 1 d U
O13 O 0.3853(6) 0.5820(3) 0.1289(4) 0.098(4) Uani 1 1 d U
C014 C 0.4517(5) 0.3126(3) 0.2481(3) 0.037(3) Uani 1 1 d U
C51 C 0.3565(6) 0.4474(3) 0.2364(4) 0.046(3) Uani 1 1 d U
O15 O 0.1508(4) 0.3365(3) 0.1497(4) 0.105(4) Uani 1 1 d U
C133 C 0.2985(6) 0.3588(3) 0.1532(4) 0.050(3) Uani 1 1 d U
C134 C 0.3988(5) 0.2948(3) 0.2478(4) 0.044(3) Uani 1 1 d U
N019 N 0.4368(5) 0.4312(2) 0.1546(3) 0.049(2) Uani 1 1 d U
C01A C 0.3864(5) 0.3541(3) 0.2449(3) 0.039(3) Uani 1 1 d U
C01B C 0.4507(6) 0.4564(3) 0.2459(4) 0.046(3) Uani 1 1 d U
C01C C 0.5930(5) 0.3860(3) 0.1654(3) 0.044(3) Uani 1 1 d U
C01D C 0.5557(5) 0.3293(3) 0.1621(3) 0.042(3) Uani 1 1 d U
C01E C 0.3855(5) 0.4146(3) 0.2420(4) 0.045(3) Uani 1 1 d U
C01F C 0.5469(6) 0.2210(3) 0.1566(4) 0.052(3) Uani 1 1 d U
C01G C 0.3855(6) 0.2599(3) 0.2493(4) 0.051(3) Uani 1 1 d U
H1 H 0.4131 0.2428 0.2507 0.062 Uiso 1 1 calc R
C01H C 0.5099(5) 0.2779(3) 0.1596(3) 0.041(3) Uani 1 1 d U
C01I C 0.6287(6) 0.3652(4) 0.0794(4) 0.055(3) Uani 1 1 d U
O9 O 0.7794(5) 0.4176(3) 0.0967(4) 0.095(4) Uani 1 1 d U
C01K C 0.5018(6) 0.2419(3) 0.1577(4) 0.048(3) Uani 1 1 d U
H2 H 0.4663 0.2323 0.1571 0.058 Uiso 1 1 calc R
C01L C 0.6077(5) 0.2708(3) 0.1580(4) 0.046(3) Uani 1 1 d U
H3 H 0.6429 0.2806 0.1581 0.055 Uiso 1 1 calc R
C01M C 0.4986(7) 0.4547(4) 0.0666(4) 0.062(3) Uani 1 1 d U
C01N C 0.4831(6) 0.2737(3) 0.0642(4) 0.051(3) Uani 1 1 d U
C01O C 0.4705(5) 0.3060(3) 0.1596(4) 0.042(3) Uani 1 1 d U
C01P C 0.3806(5) 0.3293(3) 0.1551(3) 0.043(3) Uani 1 1 d U
C01Q C 0.3951(6) 0.4737(3) 0.2390(4) 0.049(3) Uani 1 1 d U
C01R C 0.6169(6) 0.4433(3) 0.1692(4) 0.052(3) Uani 1 1 d U
C01S C 0.5712(6) 0.3545(3) 0.0763(4) 0.050(3) Uani 1 1 d U
C01T C 0.4251(6) 0.4906(3) 0.1476(4) 0.054(3) Uani 1 1 d U
C01U C 0.3216(6) 0.3254(3) 0.1533(4) 0.048(3) Uani 1 1 d U
C01V C 0.6779(7) 0.4197(4) 0.0833(5) 0.070(4) Uani 1 1 d U
H4 H 0.6768 0.4440 0.0818 0.084 Uiso 1 1 calc R
C01W C 0.3804(6) 0.4389(3) 0.1496(4) 0.048(3) Uani 1 1 d U
O10 O 0.7798(5) 0.3508(3) 0.1019(5) 0.113(5) Uani 1 1 d U
C01Y C 0.6005(6) 0.2356(3) 0.1560(4) 0.053(3) Uani 1 1 d U
C01Z C 0.5625(5) 0.2914(3) 0.1599(4) 0.042(3) Uani 1 1 d U
C020 C 0.5011(6) 0.3100(3) 0.0707(4) 0.049(3) Uani 1 1 d U
C021 C 0.3385(6) 0.3528(3) 0.0646(4) 0.053(3) Uani 1 1 d U
C022 C 0.3722(6) 0.4768(3) 0.1439(4) 0.052(3) Uani 1 1 d U
C023 C 0.6402(6) 0.4089(3) 0.1716(4) 0.050(3) Uani 1 1 d U
C024 C 0.4074(6) 0.3088(3) 0.0672(4) 0.052(3) Uani 1 1 d U
C025 C 0.2893(6) 0.2771(4) 0.2489(4) 0.059(3) Uani 1 1 d U
C026 C 0.5136(6) 0.2430(3) 0.0618(4) 0.058(3) Uani 1 1 d U
H5 H 0.5522 0.2435 0.0628 0.070 Uiso 1 1 calc R
C027 C 0.3574(6) 0.3207(3) 0.2471(4) 0.049(3) Uani 1 1 d U
C029 C 0.4783(7) 0.4904(4) 0.0551(5) 0.068(4) Uani 1 1 d U
C02A C 0.2792(7) 0.3987(4) 0.0554(4) 0.061(3) Uani 1 1 d U
C02B C 0.4840(7) 0.2118(3) 0.0578(4) 0.061(3) Uani 1 1 d U
C02C C 0.4267(6) 0.2734(3) 0.0637(4) 0.058(3) Uani 1 1 d U
C02D C 0.3021(6) 0.3120(4) 0.2475(4) 0.053(3) Uani 1 1 d U
H6 H 0.2746 0.3291 0.2468 0.064 Uiso 1 1 calc R
C02E C 0.6289(7) 0.4009(4) 0.0782(4) 0.059(3) Uani 1 1 d U
O17 O 0.1291(5) 0.3460(4) 0.0488(5) 0.120(5) Uani 1 1 d U
C02G C 0.3325(7) 0.5310(4) 0.1306(5) 0.072(4) Uani 1 1 d U
C02H C 0.2858(6) 0.2957(3) 0.1531(4) 0.053(3) Uani 1 1 d U
H7 H 0.3011 0.2734 0.1544 0.063 Uiso 1 1 calc R
C02I C 0.2800(6) 0.3624(4) 0.0574(4) 0.062(3) Uani 1 1 d U
C02J C 0.6786(6) 0.3466(4) 0.0868(4) 0.063(4) Uani 1 1 d U
H8 H 0.6789 0.3223 0.0876 0.076 Uiso 1 1 calc R
C02K C 0.6536(6) 0.4725(3) 0.1732(4) 0.057(3) Uani 1 1 d U
H9 H 0.6402 0.4953 0.1697 0.069 Uiso 1 1 calc R
C02L C 0.3307(6) 0.2512(3) 0.2488(4) 0.059(4) Uani 1 1 d U
C02M C 0.3844(8) 0.5469(4) 0.1351(5) 0.073(4) Uani 1 1 d U
C02N C 0.3251(7) 0.4954(3) 0.1358(4) 0.058(3) Uani 1 1 d U
H10 H 0.2897 0.4853 0.1339 0.070 Uiso 1 1 calc R
C02O C 0.2994(6) 0.4548(4) 0.2271(4) 0.060(4) Uani 1 1 d U
H11 H 0.2726 0.4372 0.2246 0.072 Uiso 1 1 calc R
C02P C 0.6968(6) 0.4020(4) 0.1805(4) 0.058(3) Uani 1 1 d U
H12 H 0.7106 0.3792 0.1821 0.070 Uiso 1 1 calc R
C02Q C 0.4057(7) 0.4538(4) 0.0599(4) 0.059(3) Uani 1 1 d U
C02R C 0.4255(7) 0.2112(4) 0.0580(5) 0.067(4) Uani 1 1 d U
C02S C 0.4311(7) 0.5271(4) 0.1432(4) 0.068(4) Uani 1 1 d U
H13 H 0.4665 0.5372 0.1460 0.081 Uiso 1 1 calc R
C02T C 0.7322(7) 0.4305(4) 0.1868(5) 0.067(4) Uani 1 1 d U
C02U C 0.4214(7) 0.4897(4) 0.0518(4) 0.066(4) Uani 1 1 d U
C02V C 0.3257(7) 0.5167(4) 0.2259(5) 0.068(4) Uani 1 1 d U
C02W C 0.2419(6) 0.3646(4) 0.1515(4) 0.064(4) Uani 1 1 d U
H14 H 0.2275 0.3872 0.1507 0.077 Uiso 1 1 calc R
C02X C 0.2303(6) 0.3000(4) 0.1513(5) 0.065(4) Uani 1 1 d U
C02Y C 0.4659(6) 0.4620(3) 0.1537(4) 0.053(3) Uani 1 1 d U
C02Z C 0.5698(7) 0.4118(4) 0.0741(4) 0.059(3) Uani 1 1 d U
C031 C 0.3372(6) 0.4099(4) 0.0605(4) 0.058(3) Uani 1 1 d U
C032 C 0.2843(7) 0.4901(4) 0.2217(5) 0.067(4) Uani 1 1 d U
C033 C 0.3454(8) 0.5779(4) 0.2248(6) 0.095(6) Uani 1 1 d U
H21 H 0.3707 0.5756 0.2064 0.114 Uiso 1 1 calc R
H22 H 0.3673 0.5776 0.2503 0.114 Uiso 1 1 calc R
C034 C 0.3804(7) 0.5091(3) 0.2344(4) 0.059(4) Uani 1 1 d U
H15 H 0.4075 0.5266 0.2371 0.071 Uiso 1 1 calc R
C035 C 0.4921(7) 0.1681(4) 0.1538(6) 0.097(6) Uani 1 1 d U
H136 H 0.4677 0.1718 0.1294 0.116 Uiso 1 1 calc R
H137 H 0.4739 0.1774 0.1740 0.116 Uiso 1 1 calc R
C036 C 0.7278(7) 0.3654(5) 0.0931(5) 0.080(5) Uani 1 1 d U
C037 C 0.7098(7) 0.4654(4) 0.1824(4) 0.062(4) Uani 1 1 d U
C038 C 0.3883(8) 0.5187(4) 0.0419(4) 0.077(4) Uani 1 1 d U
H16 H 0.3494 0.5171 0.0384 0.092 Uiso 1 1 calc R
C039 C 0.2300(7) 0.3433(4) 0.0547(5) 0.078(5) Uani 1 1 d U
H17 H 0.2305 0.3190 0.0556 0.094 Uiso 1 1 calc R
O16 O 0.4958(8) 0.5840(3) 0.0385(7) 0.179(9) Uani 1 1 d U
C03B C 0.7269(7) 0.4032(5) 0.0903(5) 0.076(4) Uani 1 1 d U
C03C C 0.4139(9) 0.5496(4) 0.0374(5) 0.091(5) Uani 1 1 d U
C03D C 0.7340(8) 0.5264(4) 0.1851(6) 0.093(6) Uani 1 1 d U
H72 H 0.7073 0.5318 0.2019 0.111 Uiso 1 1 calc R
H73 H 0.7164 0.5310 0.1590 0.111 Uiso 1 1 calc R
C03E C 0.2305(7) 0.4164(4) 0.0511(5) 0.086(5) Uani 1 1 d U
H18 H 0.2300 0.4407 0.0498 0.103 Uiso 1 1 calc R
C03F C 0.2061(7) 0.3352(4) 0.1511(5) 0.077(5) Uani 1 1 d U
C03G C 0.3965(7) 0.2417(3) 0.0605(4) 0.064(4) Uani 1 1 d U
H19 H 0.3579 0.2415 0.0600 0.077 Uiso 1 1 calc R
C03H C 0.6956(7) 0.2248(4) 0.1506(6) 0.091(6) Uani 1 1 d U
H154 H 0.7113 0.2368 0.1741 0.110 Uiso 1 1 calc R
H155 H 0.6933 0.2412 0.1296 0.110 Uiso 1 1 calc R
C03I C 0.4738(10) 0.5513(4) 0.0421(6) 0.104(6) Uani 1 1 d U
C03J C 0.3533(7) 0.1877(4) 0.2470(8) 0.152(11) Uani 1 1 d U
H118 H 0.3760 0.1928 0.2275 0.182 Uiso 1 1 calc R
H119 H 0.3779 0.1841 0.2712 0.182 Uiso 1 1 calc R
C03K C 0.5050(9) 0.5209(4) 0.0492(6) 0.096(6) Uani 1 1 d U
H20 H 0.5436 0.5213 0.0499 0.115 Uiso 1 1 calc R
C03L C 0.1263(7) 0.3091(5) 0.0493(6) 0.097(6) Uani 1 1 d U
H85 H 0.1463 0.3001 0.0734 0.117 Uiso 1 1 calc R
H86 H 0.1429 0.2993 0.0287 0.117 Uiso 1 1 calc R
C03M C 0.5667(8) 0.1790(4) 0.0542(5) 0.086(5) Uani 1 1 d U
H156 H 0.5876 0.1866 0.0786 0.104 Uiso 1 1 calc R
H157 H 0.5757 0.1945 0.0344 0.104 Uiso 1 1 calc R
C03N C 0.2105(7) 0.2397(4) 0.1500(6) 0.096(6) Uani 1 1 d U
H120 H 0.2302 0.2341 0.1754 0.115 Uiso 1 1 calc R
H121 H 0.2362 0.2366 0.1321 0.115 Uiso 1 1 calc R
C03O C 0.1250(9) 0.3698(5) 0.1462(8) 0.137(10) Uani 1 1 d U
H87 H 0.1300 0.3812 0.1226 0.164 Uiso 1 1 calc R
H88 H 0.1400 0.3847 0.1677 0.164 Uiso 1 1 calc R
O18 O 0.1279(6) 0.4134(4) 0.0466(7) 0.185(9) Uani 1 1 d U
C03R C 0.1807(8) 0.3613(5) 0.0506(6) 0.094(6) Uani 1 1 d U
C03S C 0.1926(6) 0.2900(5) 0.2525(5) 0.081(5) Uani 1 1 d U
H204 H 0.1875 0.3051 0.2302 0.097 Uiso 1 1 calc R
H205 H 0.2031 0.3043 0.2752 0.097 Uiso 1 1 calc R
C03T C 0.7806(9) 0.4545(5) 0.0924(7) 0.119(7) Uani 1 1 d U
H175 H 0.7627 0.4660 0.1115 0.143 Uiso 1 1 calc R
H176 H 0.7616 0.4613 0.0672 0.143 Uiso 1 1 calc R
C03U C 0.0642(8) 0.2992(6) 0.0446(6) 0.120(7) Uani 1 1 d U
H89 H 0.0441 0.3093 0.0211 0.144 Uiso 1 1 calc R
H90 H 0.0482 0.3085 0.0658 0.144 Uiso 1 1 calc R
C03V C 0.4391(9) 0.5988(4) 0.1305(7) 0.116(7) Uani 1 1 d U
H23 H 0.4609 0.5869 0.1138 0.139 Uiso 1 1 calc R
H24 H 0.4599 0.5980 0.1564 0.139 Uiso 1 1 calc R
C03W C 0.2465(11) 0.6215(5) 0.0090(7) 0.131(9) Uani 1 1 d U
H25 H 0.2324 0.6142 0.0318 0.158 Uiso 1 1 calc R
H26 H 0.2311 0.6059 -0.0118 0.158 Uiso 1 1 calc R
C03X C 0.5814(9) 0.1421(5) 0.0462(7) 0.116(7) Uani 1 1 d U
H158 H 0.5688 0.1266 0.0646 0.139 Uiso 1 1 calc R
H159 H 0.6218 0.1399 0.0485 0.139 Uiso 1 1 calc R
C03Y C 0.2295(8) 0.5393(5) 0.1151(7) 0.112(7) Uani 1 1 d U
H243 H 0.2225 0.5287 0.1387 0.134 Uiso 1 1 calc R
H244 H 0.2252 0.5215 0.0953 0.134 Uiso 1 1 calc R
C03Z C 0.1852(8) 0.4747(5) 0.2105(7) 0.124(8) Uani 1 1 d U
H91 H 0.1870 0.4627 0.2348 0.149 Uiso 1 1 calc R
H92 H 0.1880 0.4576 0.1908 0.149 Uiso 1 1 calc R
C040 C 0.3296(9) 0.5822(4) 0.0262(6) 0.100(6) Uani 1 1 d U
H29 H 0.3182 0.5751 0.0499 0.120 Uiso 1 1 calc R
H30 H 0.3134 0.5661 0.0062 0.120 Uiso 1 1 calc R
C041 C 0.5043(11) 0.1292(5) 0.1602(10) 0.201(15) Uani 1 1 d DU
H299 H 0.5274 0.1259 0.1851 0.241 Uiso 1 1 calc R
H300 H 0.4693 0.1168 0.1600 0.241 Uiso 1 1 calc R
C042 C 0.3091(10) 0.6193(4) 0.0158(6) 0.107(6) Uani 1 1 d U
H31 H 0.3242 0.6350 0.0365 0.129 Uiso 1 1 calc R
H32 H 0.3230 0.6267 -0.0070 0.129 Uiso 1 1 calc R
C044 C 0.8110(8) 0.3944(5) 0.2012(7) 0.111(7) Uani 1 1 d U
H186 H 0.8055 0.3819 0.1770 0.133 Uiso 1 1 calc R
H187 H 0.7938 0.3812 0.2195 0.133 Uiso 1 1 calc R
C045 C 0.1396(8) 0.2702(6) 0.2546(8) 0.128(8) Uani 1 1 d U
H292 H 0.1117 0.2868 0.2602 0.153 Uiso 1 1 calc R
H293 H 0.1259 0.2604 0.2296 0.153 Uiso 1 1 calc R
C046 C 0.7865(9) 0.5485(5) 0.1956(8) 0.128(9) Uani 1 1 d U
H74 H 0.7768 0.5731 0.1927 0.154 Uiso 1 1 calc R
H75 H 0.8029 0.5444 0.2221 0.154 Uiso 1 1 calc R
C047 C 0.7320(8) 0.1933(5) 0.1439(8) 0.145(10) Uani 1 1 d DU
H261 H 0.7713 0.1996 0.1511 0.174 Uiso 1 1 calc R
H262 H 0.7245 0.1743 0.1604 0.174 Uiso 1 1 calc R
C049 C 0.3458(8) 0.1752(5) 0.0572(7) 0.118(8) Uani 1 1 d U
H140 H 0.3232 0.1881 0.0366 0.142 Uiso 1 1 calc R
H141 H 0.3378 0.1838 0.0815 0.142 Uiso 1 1 calc R
C04A C 0.7811(10) 0.3123(6) 0.1091(8) 0.159(10) Uani 1 1 d DU
H234 H 0.7648 0.2993 0.0864 0.191 Uiso 1 1 calc R
H235 H 0.7617 0.3062 0.1300 0.191 Uiso 1 1 calc R
C04B C 0.1813(9) 0.3977(5) 0.0487(8) 0.116(8) Uani 1 1 d U
C04D C 0.1609(9) 0.2154(5) 0.1397(7) 0.145(9) Uani 1 1 d DU
H122 H 0.1748 0.1916 0.1387 0.175 Uiso 1 1 calc R
H123 H 0.1416 0.2213 0.1143 0.175 Uiso 1 1 calc R
C04E C 0.0580(11) 0.2586(7) 0.0433(8) 0.178(13) Uani 1 1 d U
H93 H 0.0715 0.2496 0.0209 0.213 Uiso 1 1 calc R
H94 H 0.0807 0.2485 0.0658 0.213 Uiso 1 1 calc R
C04F C 0.5527(11) 0.1317(6) 0.0047(9) 0.187(14) Uani 1 1 d U
H162 H 0.5160 0.1423 -0.0025 0.224 Uiso 1 1 calc R
H163 H 0.5760 0.1370 -0.0143 0.224 Uiso 1 1 calc R
C53 C 0.0594(10) 0.3606(8) 0.1463(13) 0.30(2) Uani 1 1 d DU
H95 H 0.0488 0.3398 0.1313 0.362 Uiso 1 1 calc R
H96 H 0.0533 0.3564 0.1722 0.362 Uiso 1 1 calc R
C04H C 0.2277(12) 0.6592(6) -0.0014(8) 0.175(13) Uani 1 1 d U
H315 H 0.1875 0.6605 -0.0054 0.262 Uiso 1 1 calc R
H316 H 0.2408 0.6661 -0.0244 0.262 Uiso 1 1 calc R
H317 H 0.2430 0.6746 0.0191 0.262 Uiso 1 1 calc R
C04I C -0.0033(12) 0.2482(10) 0.0418(9) 0.25(2) Uani 1 1 d U
H82 H -0.0062 0.2231 0.0421 0.381 Uiso 1 1 calc R
H83 H -0.0254 0.2571 0.0188 0.381 Uiso 1 1 calc R
H84 H -0.0168 0.2577 0.0636 0.381 Uiso 1 1 calc R
C04L C 0.3345(11) 0.1347(6) 0.0530(9) 0.188(14) Uani 1 1 d DU
H142 H 0.2951 0.1309 0.0538 0.225 Uiso 1 1 calc R
H143 H 0.3406 0.1279 0.0277 0.225 Uiso 1 1 calc R
C04M C 0.8846(11) 0.5627(7) 0.1810(9) 0.182(11) Uani 1 1 d U
H318 H 0.9108 0.5554 0.1651 0.273 Uiso 1 1 calc R
H319 H 0.9007 0.5593 0.2074 0.273 Uiso 1 1 calc R
H320 H 0.8758 0.5870 0.1765 0.273 Uiso 1 1 calc R
C04N C 0.3113(12) 0.6121(5) 0.2179(9) 0.174(13) Uani 1 1 d DU
H39 H 0.2784 0.6108 0.2302 0.208 Uiso 1 1 calc R
H40 H 0.2990 0.6158 0.1908 0.208 Uiso 1 1 calc R
C04P C 0.8502(15) 0.3049(8) 0.1206(15) 0.30(2) Uani 1 1 d U
H236 H 0.8592 0.3150 0.1460 0.355 Uiso 1 1 calc R
H237 H 0.8520 0.2798 0.1246 0.355 Uiso 1 1 calc R
C04S C 0.8440(11) 0.4639(6) 0.0978(9) 0.172(9) Uani 1 1 d DU
H177 H 0.8500 0.4885 0.1039 0.207 Uiso 1 1 calc R
H178 H 0.8656 0.4501 0.1180 0.207 Uiso 1 1 calc R
C04T C 0.1890(10) 0.5686(5) 0.1038(8) 0.170(11) Uani 1 1 d DU
H245 H 0.1527 0.5591 0.0929 0.204 Uiso 1 1 calc R
H246 H 0.2021 0.5829 0.0844 0.204 Uiso 1 1 calc R
C04U C 0.1301(9) 0.4965(7) 0.2007(10) 0.202(17) Uani 1 1 d DU
H97 H 0.1364 0.5190 0.2132 0.243 Uiso 1 1 calc R
H98 H 0.1233 0.5008 0.1733 0.243 Uiso 1 1 calc R
C04X C 0.8273(12) 0.5396(7) 0.1708(10) 0.188(15) Uani 1 1 d U
H76 H 0.8105 0.5436 0.1443 0.226 Uiso 1 1 calc R
H77 H 0.8366 0.5149 0.1737 0.226 Uiso 1 1 calc R
C57 C 0.5651(11) 0.6257(5) 0.0234(6) 0.184(13) Uani 1 1 d DU
H263 H 0.5451 0.6397 0.0395 0.221 Uiso 1 1 calc R
H264 H 0.5495 0.6316 -0.0028 0.221 Uiso 1 1 calc R
C55 C 0.8756(10) 0.4006(7) 0.2166(12) 0.213(13) Uani 1 1 d U
H192 H 0.8799 0.4128 0.2408 0.255 Uiso 1 1 calc R
H193 H 0.8944 0.3781 0.2209 0.255 Uiso 1 1 calc R
C59 C 0.4282(12) 0.6374(6) 0.1176(11) 0.215(16) Uani 1 1 d DU
H47 H 0.4648 0.6483 0.1232 0.258 Uiso 1 1 calc R
H48 H 0.4193 0.6360 0.0899 0.258 Uiso 1 1 calc R
C64 C 0.1185(19) 0.2164(15) 0.1674(12) 0.48(5) Uani 1 1 d DU
H124 H 0.1070 0.2406 0.1688 0.581 Uiso 1 1 calc R
H125 H 0.1392 0.2105 0.1925 0.581 Uiso 1 1 calc R
C66 C 0.183(2) 0.5916(10) 0.1388(11) 0.37(3) Uani 1 1 d DU
H247 H 0.2207 0.6015 0.1439 0.439 Uiso 1 1 calc R
H248 H 0.1603 0.6103 0.1259 0.439 Uiso 1 1 calc R
C62 C 0.1434(15) 0.2429(10) 0.2818(13) 0.29(2) Uani 1 1 d DU
H354 H 0.1697 0.2497 0.3043 0.347 Uiso 1 1 calc R
H355 H 0.1581 0.2222 0.2711 0.347 Uiso 1 1 calc R
C56 C 0.903(2) 0.421(2) 0.1892(19) 0.50(6) Uani 1 1 d DU
H194 H 0.8788 0.4413 0.1818 0.599 Uiso 1 1 calc R
H195 H 0.9375 0.4303 0.2035 0.599 Uiso 1 1 calc R
C65 C 0.0634(13) 0.1939(12) 0.1618(15) 0.39(4) Uani 1 1 d DU
H359 H 0.0424 0.1993 0.1817 0.590 Uiso 1 1 calc R
H360 H 0.0730 0.1696 0.1629 0.590 Uiso 1 1 calc R
H361 H 0.0413 0.1992 0.1374 0.590 Uiso 1 1 calc R
C69 C 0.3515(17) 0.6442(7) 0.2359(18) 0.39(4) Uani 1 1 d DU
H51 H 0.3768 0.6349 0.2578 0.466 Uiso 1 1 calc R
H52 H 0.3744 0.6506 0.2170 0.466 Uiso 1 1 calc R
C67 C 0.167(3) 0.595(3) 0.1789(18) 0.94(13) Uani 1 1 d DU
H321 H 0.1745 0.6185 0.1881 1.403 Uiso 1 1 calc R
H322 H 0.1896 0.5791 0.1961 1.403 Uiso 1 1 calc R
H323 H 0.1284 0.5897 0.1777 1.403 Uiso 1 1 calc R
C71 C 0.645(3) 0.6783(12) 0.0348(17) 0.83(10) Uani 1 1 d DU
H374 H 0.6851 0.6797 0.0390 1.246 Uiso 1 1 calc R
H375 H 0.6310 0.6884 0.0561 1.246 Uiso 1 1 calc R
H376 H 0.6299 0.6908 0.0119 1.246 Uiso 1 1 calc R
C76 C 0.8601(15) 0.4551(10) 0.0585(9) 0.235(13) Uani 1 1 d DU
H179 H 0.8559 0.4301 0.0548 0.282 Uiso 1 1 calc R
H180 H 0.8998 0.4603 0.0601 0.282 Uiso 1 1 calc R
C74 C 0.0277(13) 0.5059(12) 0.2062(16) 0.45(5) Uani 1 1 d DU
H351 H -0.0051 0.4929 0.2095 0.678 Uiso 1 1 calc R
H352 H 0.0221 0.5161 0.1811 0.678 Uiso 1 1 calc R
H353 H 0.0342 0.5242 0.2250 0.678 Uiso 1 1 calc R
C75 C 0.0787(13) 0.4813(11) 0.2110(17) 0.40(4) Uani 1 1 d DU
H184 H 0.0869 0.4738 0.2375 0.480 Uiso 1 1 calc R
H185 H 0.0688 0.4607 0.1954 0.480 Uiso 1 1 calc R
C82 C 0.3613(11) 0.0744(6) 0.0618(9) 0.174(12) Uani 1 1 d DU
H306 H 0.3835 0.0574 0.0776 0.261 Uiso 1 1 calc R
H307 H 0.3739 0.0759 0.0376 0.261 Uiso 1 1 calc R
H308 H 0.3226 0.0675 0.0578 0.261 Uiso 1 1 calc R
C81 C 0.548(4) 0.0869(13) 0.013(3) 0.96(11) Uani 1 1 d U
H324 H 0.5329 0.0753 -0.0105 1.442 Uiso 1 1 calc R
H325 H 0.5248 0.0828 0.0317 1.442 Uiso 1 1 calc R
H326 H 0.5853 0.0778 0.0221 1.442 Uiso 1 1 calc R
C78 C 0.3950(19) 0.6942(9) 0.1001(14) 0.36(3) Uani 1 1 d DU
H327 H 0.3700 0.7129 0.1041 0.538 Uiso 1 1 calc R
H328 H 0.3855 0.6859 0.0743 0.538 Uiso 1 1 calc R
H329 H 0.4329 0.7027 0.1045 0.538 Uiso 1 1 calc R
C79 C 0.389(2) 0.6642(10) 0.1280(19) 0.59(8) Uani 1 1 d DU
H62 H 0.4004 0.6716 0.1544 0.712 Uiso 1 1 calc R
H63 H 0.3511 0.6554 0.1245 0.712 Uiso 1 1 calc R
C84 C 0.0246(12) 0.3915(12) 0.129(2) 0.48(5) Uani 1 1 d DU
H104 H 0.0102 0.4014 0.1508 0.581 Uiso 1 1 calc R
H105 H -0.0074 0.3808 0.1133 0.581 Uiso 1 1 calc R
C83 C 0.3676(17) 0.1096(6) 0.0813(11) 0.29(3) Uani 1 1 d DU
H232 H 0.3526 0.1090 0.1049 0.351 Uiso 1 1 calc R
H233 H 0.4068 0.1164 0.0869 0.351 Uiso 1 1 calc R
C86 C 0.8931(12) 0.3109(12) 0.1070(12) 0.262(16) Uani 1 1 d DU
H238 H 0.8971 0.3352 0.1003 0.314 Uiso 1 1 calc R
H239 H 0.8969 0.2958 0.0855 0.314 Uiso 1 1 calc R
C87 C 0.9327(19) 0.2999(13) 0.1453(12) 0.319(19) Uani 1 1 d DU
H330 H 0.9702 0.3080 0.1447 0.479 Uiso 1 1 calc R
H331 H 0.9329 0.2749 0.1477 0.479 Uiso 1 1 calc R
H332 H 0.9192 0.3101 0.1667 0.479 Uiso 1 1 calc R
C90 C 0.7215(13) 0.1808(10) 0.1025(10) 0.35(3) Uani 1 1 d DU
H272 H 0.7316 0.2008 0.0883 0.420 Uiso 1 1 calc R
H273 H 0.6809 0.1792 0.0963 0.420 Uiso 1 1 calc R
C96 C 0.0858(15) 0.2337(11) 0.2938(12) 0.294(18) Uani 1 1 d DU
H356 H 0.0910 0.2153 0.3124 0.440 Uiso 1 1 calc R
H357 H 0.0598 0.2263 0.2717 0.440 Uiso 1 1 calc R
H358 H 0.0712 0.2540 0.3047 0.440 Uiso 1 1 calc R
C101 C 0.917(3) 0.4054(19) 0.1518(18) 0.46(4) Uani 1 1 d DU
H333 H 0.9321 0.4233 0.1375 0.686 Uiso 1 1 calc R
H334 H 0.8838 0.3959 0.1368 0.686 Uiso 1 1 calc R
H335 H 0.9444 0.3871 0.1580 0.686 Uiso 1 1 calc R
C118 C 0.038(3) 0.4235(15) 0.106(2) 0.50(4) Uani 1 1 d DU
H336 H 0.0085 0.4405 0.1059 0.744 Uiso 1 1 calc R
H337 H 0.0399 0.4165 0.0806 0.744 Uiso 1 1 calc R
H338 H 0.0729 0.4334 0.1180 0.744 Uiso 1 1 calc R
C121 C 0.326(2) 0.6784(15) 0.249(3) 1.00(15) Uani 1 1 d DU
H339 H 0.3561 0.6937 0.2602 1.493 Uiso 1 1 calc R
H340 H 0.3031 0.6731 0.2677 1.493 Uiso 1 1 calc R
H341 H 0.3041 0.6897 0.2274 1.493 Uiso 1 1 calc R
C124 C 0.8281(18) 0.4734(12) 0.0208(12) 0.304(18) Uani 1 1 d DU
H342 H 0.8434 0.4654 -0.0009 0.457 Uiso 1 1 calc R
H343 H 0.8326 0.4983 0.0232 0.457 Uiso 1 1 calc R
H344 H 0.7889 0.4677 0.0175 0.457 Uiso 1 1 calc R
C126 C 0.3175(14) 0.1570(7) 0.2364(16) 0.28(2) Uani 1 1 d U
H129 H 0.2991 0.1527 0.2582 0.342 Uiso 1 1 calc R
H130 H 0.3432 0.1376 0.2356 0.342 Uiso 1 1 calc R
C127 C 0.276(2) 0.1527(16) 0.204(2) 0.46(4) Uani 1 1 d U
H131 H 0.2462 0.1700 0.2034 0.556 Uiso 1 1 calc R
H132 H 0.2592 0.1295 0.2033 0.556 Uiso 1 1 calc R
C129 C 0.3170(19) 0.1593(12) 0.1631(17) 0.37(3) Uani 1 1 d U
H345 H 0.2916 0.1596 0.1391 0.548 Uiso 1 1 calc R
H346 H 0.3434 0.1405 0.1630 0.548 Uiso 1 1 calc R
H347 H 0.3369 0.1811 0.1665 0.548 Uiso 1 1 calc R
C130 C 0.6268(12) 0.6394(8) 0.0304(12) 0.262(16) Uani 1 1 d DU
H277 H 0.6454 0.6277 0.0534 0.315 Uiso 1 1 calc R
H278 H 0.6437 0.6302 0.0095 0.315 Uiso 1 1 calc R
C132 C 0.742(5) 0.150(2) 0.0818(18) 0.90(12) Uani 1 1 d DU
H309 H 0.7300 0.1525 0.0547 1.343 Uiso 1 1 calc R
H310 H 0.7259 0.1286 0.0901 1.343 Uiso 1 1 calc R
H311 H 0.7819 0.1484 0.0875 1.343 Uiso 1 1 calc R
C135 C 0.534(2) 0.1144(8) 0.1295(11) 0.286(17) Uani 1 1 d DU
H301 H 0.5716 0.1243 0.1338 0.344 Uiso 1 1 calc R
H302 H 0.5152 0.1238 0.1054 0.344 Uiso 1 1 calc R
C136 C 0.5416(17) 0.0736(9) 0.1227(12) 0.283(17) Uani 1 1 d DU
H312 H 0.5572 0.0701 0.0998 0.425 Uiso 1 1 calc R
H313 H 0.5058 0.0622 0.1201 0.425 Uiso 1 1 calc R
H314 H 0.5665 0.0638 0.1441 0.425 Uiso 1 1 calc R
C137 C 0.1239(12) 0.4503(8) 0.0445(16) 0.35(4) Uani 1 1 d U
H109 H 0.1414 0.4591 0.0236 0.415 Uiso 1 1 calc R
H110 H 0.1421 0.4609 0.0682 0.415 Uiso 1 1 calc R
C138 C 0.0556(15) 0.4588(10) 0.037(2) 0.52(5) Uani 1 1 d DU
H282 H 0.0392 0.4543 0.0103 0.627 Uiso 1 1 calc R
H283 H 0.0363 0.4448 0.0532 0.627 Uiso 1 1 calc R
C139 C 0.0520(18) 0.4976(10) 0.046(2) 0.50(6) Uani 1 1 d DU
H284 H 0.0794 0.5106 0.0347 0.604 Uiso 1 1 calc R
H285 H 0.0601 0.5009 0.0736 0.604 Uiso 1 1 calc R
C141 C 0.5482(14) 0.5869(5) 0.0292(9) 0.204(16) Uani 1 1 d DU
H80 H 0.5493 0.5740 0.0059 0.245 Uiso 1 1 calc R
H81 H 0.5753 0.5765 0.0494 0.245 Uiso 1 1 calc R
O19 O 0.1362(5) 0.2295(3) 0.5555(4) 0.103(4) Uani 1 1 d U
H362 H 0.1168 0.2154 0.5647 0.155 Uiso 1 1 calc R
C142 C 0.1383(9) 0.2203(5) 0.5175(7) 0.111(7) Uani 1 1 d U
H363 H 0.1011 0.2205 0.5022 0.133 Uiso 1 1 calc R
H364 H 0.1546 0.1973 0.5162 0.133 Uiso 1 1 calc R
C143 C 0.1724(15) 0.2462(6) 0.5049(10) 0.24(2) Uani 1 1 d U
H365 H 0.1754 0.2419 0.4787 0.366 Uiso 1 1 calc R
H366 H 0.2090 0.2455 0.5204 0.366 Uiso 1 1 calc R
H367 H 0.1559 0.2688 0.5071 0.366 Uiso 1 1 calc R
O21 O 0.1381(9) 0.0015(5) 0.0808(6) 0.186(8) Uani 1 1 d U
H368 H 0.1095 -0.0104 0.0763 0.280 Uiso 1 1 calc R
C146 C -0.008(2) 0.5111(13) 0.030(2) 0.52(6) Uani 1 1 d DU
H348 H -0.0052 0.5301 0.0129 0.774 Uiso 1 1 calc R
H349 H -0.0251 0.5191 0.0511 0.774 Uiso 1 1 calc R
H350 H -0.0295 0.4926 0.0170 0.774 Uiso 1 1 calc R
C149 C 0.2024(13) 0.0326(8) 0.0568(11) 0.203(16) Uani 1 1 d U
H369 H 0.2150 0.0413 0.0343 0.305 Uiso 1 1 calc R
H370 H 0.2314 0.0186 0.0713 0.305 Uiso 1 1 calc R
H371 H 0.1937 0.0519 0.0721 0.305 Uiso 1 1 calc R
C150 C 0.1541(16) 0.0121(11) 0.0460(11) 0.224(19) Uani 1 1 d U
H372 H 0.1623 -0.0081 0.0313 0.269 Uiso 1 1 calc R
H373 H 0.1245 0.0256 0.0307 0.269 Uiso 1 1 calc R
O22 O 0.0815(6) 0.0589(6) 0.1688(4) 0.158(7) Uani 1 1 d U
H377 H 0.0523 0.0503 0.1575 0.238 Uiso 1 1 calc R
C151 C 0.1610(10) 0.1060(4) 0.1344(5) 0.129(8) Uani 1 1 d U
H378 H 0.1568 0.1129 0.1080 0.194 Uiso 1 1 calc R
H379 H 0.1957 0.0935 0.1414 0.194 Uiso 1 1 calc R
H380 H 0.1613 0.1264 0.1502 0.194 Uiso 1 1 calc R
C152 C 0.1095(13) 0.0811(9) 0.1403(11) 0.215(17) Uani 1 1 d U
H381 H 0.1115 0.0638 0.1206 0.259 Uiso 1 1 calc R
H382 H 0.0782 0.0959 0.1296 0.259 Uiso 1 1 calc R

loop_
_atom_site_aniso_label
_atom_site_aniso_U_11
_atom_site_aniso_U_22
_atom_site_aniso_U_33
_atom_site_aniso_U_23
_atom_site_aniso_U_13
_atom_site_aniso_U_12
Dy01 0.0609(5) 0.0357(3) 0.0463(4) -0.0015(3) 0.0045(3) -0.0034(3)
Cd02 0.0400(5) 0.0320(4) 0.0448(5) -0.0016(4) 0.0060(4) -0.0007(4)
N1 0.033(6) 0.035(7) 0.050(9) 0.000 0.005(7) 0.000
N57 0.047(6) 0.039(4) 0.048(6) -0.004(5) 0.008(5) -0.007(4)
O005 0.071(7) 0.032(4) 0.095(8) 0.006(5) 0.018(6) -0.001(4)
O006 0.054(6) 0.080(7) 0.104(9) 0.007(7) 0.016(6) -0.016(5)
N49 0.045(6) 0.036(4) 0.052(6) 0.005(5) 0.006(5) 0.003(4)
O008 0.067(6) 0.044(5) 0.106(8) -0.006(6) 0.026(6) 0.004(4)
N56 0.069(6) 0.038(5) 0.042(6) -0.004(5) 0.019(6) 0.003(4)
N54 0.062(5) 0.040(4) 0.048(5) 0.001(4) 0.009(5) -0.003(4)
N58 0.067(5) 0.038(5) 0.047(7) -0.002(5) 0.012(6) -0.007(4)
N50 0.056(7) 0.023(7) 0.061(10) 0.000 0.002(8) 0.000
O00D 0.071(7) 0.055(5) 0.112(9) 0.005(6) 0.009(7) -0.023(5)
N53 0.056(5) 0.030(4) 0.047(5) -0.001(4) -0.001(4) -0.003(4)
N51 0.049(5) 0.032(4) 0.053(5) 0.002(4) 0.012(5) 0.000(4)
O00G 0.110(7) 0.044(6) 0.106(9) 0.020(6) 0.012(8) 0.018(5)
O00H 0.096(7) 0.043(5) 0.101(9) -0.004(6) 0.013(7) 0.007(5)
O00I 0.059(7) 0.068(5) 0.129(10) -0.003(7) -0.006(7) -0.019(5)
N52 0.038(5) 0.034(4) 0.054(6) -0.001(4) 0.003(5) 0.000(4)
N59 0.078(6) 0.040(5) 0.052(5) -0.001(4) 0.014(6) -0.003(4)
O00L 0.079(7) 0.059(5) 0.111(9) -0.012(6) 0.020(7) -0.032(5)
N55 0.047(5) 0.033(4) 0.049(5) -0.006(3) 0.001(4) -0.007(3)
O00N 0.093(8) 0.051(5) 0.113(9) 0.003(6) 0.009(7) 0.033(5)
N00O 0.059(6) 0.047(5) 0.059(7) -0.002(6) -0.009(6) -0.003(5)
N00P 0.065(5) 0.038(4) 0.044(5) 0.006(5) 0.000(4) 0.000(4)
N00Q 0.049(5) 0.034(5) 0.048(6) -0.001(5) 0.011(5) -0.001(4)
O11 0.066(6) 0.069(7) 0.096(8) 0.019(6) 0.011(6) 0.030(5)
N00S 0.051(6) 0.040(5) 0.051(7) -0.009(5) -0.004(6) 0.003(4)
O14 0.058(6) 0.066(6) 0.139(11) -0.013(7) 0.008(7) -0.026(5)
O12 0.146(10) 0.048(6) 0.119(11) 0.033(7) 0.014(10) 0.010(7)
N00V 0.069(5) 0.041(5) 0.051(5) -0.006(5) 0.009(5) -0.008(4)
N00W 0.057(4) 0.039(4) 0.050(5) -0.007(4) 0.008(4) -0.010(3)
N00X 0.081(7) 0.042(5) 0.060(8) 0.003(6) -0.001(7) 0.004(5)
N00Y 0.085(7) 0.039(5) 0.061(8) -0.003(6) 0.020(7) -0.008(5)
C00Z 0.050(6) 0.039(5) 0.036(7) -0.007(6) -0.001(5) -0.001(4)
C010 0.060(6) 0.040(5) 0.040(7) -0.007(6) 0.007(6) -0.004(4)
O1 0.092(8) 0.046(5) 0.138(11) 0.005(7) -0.004(8) -0.012(5)
O13 0.121(10) 0.041(5) 0.131(11) 0.013(6) 0.020(9) 0.009(5)
C014 0.037(5) 0.037(5) 0.037(7) -0.003(5) 0.002(6) -0.002(4)
C51 0.053(6) 0.038(5) 0.047(8) -0.004(6) 0.012(7) 0.008(4)
O15 0.038(5) 0.089(8) 0.178(13) -0.016(9) -0.005(7) 0.002(5)
C133 0.051(5) 0.048(5) 0.047(8) -0.002(7) 0.000(7) -0.003(5)
C134 0.040(6) 0.037(5) 0.054(8) -0.005(6) 0.003(6) -0.007(4)
N019 0.059(5) 0.034(4) 0.053(5) -0.002(3) 0.005(5) -0.005(3)
C01A 0.039(6) 0.039(5) 0.039(7) 0.003(6) 0.007(6) 0.004(4)
C01B 0.056(6) 0.036(5) 0.044(8) -0.002(6) 0.005(7) 0.002(4)
C01C 0.054(5) 0.040(5) 0.039(7) -0.013(6) 0.012(5) -0.010(5)
C01D 0.046(6) 0.039(5) 0.039(7) -0.002(5) 0.007(6) -0.006(4)
C01E 0.047(6) 0.039(5) 0.046(8) 0.006(6) 0.000(6) 0.006(4)
C01F 0.060(7) 0.037(5) 0.062(9) 0.007(7) 0.018(8) -0.002(5)
C01G 0.055(7) 0.037(5) 0.061(9) -0.008(7) 0.006(7) -0.005(5)
C01H 0.051(6) 0.039(5) 0.033(7) 0.003(6) 0.005(6) 0.001(4)
C01I 0.061(6) 0.059(6) 0.044(8) -0.006(7) 0.003(7) -0.008(5)
O9 0.076(7) 0.090(7) 0.122(10) -0.011(8) 0.024(7) -0.035(6)
C01K 0.053(7) 0.038(5) 0.050(8) 0.008(6) 0.001(7) -0.002(5)
C01L 0.046(7) 0.040(5) 0.053(8) 0.005(6) 0.010(7) -0.002(5)
C01M 0.079(7) 0.041(6) 0.065(10) -0.004(6) 0.007(9) -0.009(5)
C01N 0.070(7) 0.038(5) 0.044(8) 0.004(6) 0.002(7) -0.005(5)
C01O 0.045(5) 0.040(5) 0.043(7) 0.005(5) 0.009(6) 0.000(4)
C01P 0.049(6) 0.042(5) 0.035(7) -0.002(6) 0.000(6) -0.001(4)
C01Q 0.058(6) 0.042(5) 0.045(8) 0.002(6) 0.009(7) 0.008(4)
C01R 0.061(6) 0.045(6) 0.050(8) -0.008(6) 0.008(7) -0.012(4)
C01S 0.062(6) 0.045(5) 0.042(8) -0.004(6) 0.004(6) -0.004(5)
C01T 0.073(6) 0.040(5) 0.048(8) -0.001(6) 0.009(7) 0.004(5)
C01U 0.048(6) 0.047(6) 0.048(8) 0.000(7) 0.005(7) -0.002(4)
C01V 0.082(7) 0.063(8) 0.074(11) -0.008(8) 0.036(9) -0.018(6)
C01W 0.064(6) 0.038(5) 0.038(7) 0.000(6) 0.001(6) 0.003(4)
O10 0.067(6) 0.098(8) 0.171(14) 0.029(9) 0.009(9) -0.009(6)
C01Y 0.058(7) 0.039(5) 0.064(9) 0.002(7) 0.020(8) 0.000(5)
C01Z 0.043(6) 0.039(5) 0.043(7) 0.003(6) 0.002(6) -0.002(4)
C020 0.066(6) 0.038(5) 0.041(8) 0.008(6) 0.006(7) 0.000(5)
C021 0.061(6) 0.049(5) 0.044(8) 0.004(7) -0.008(7) -0.003(5)
C022 0.069(7) 0.041(5) 0.042(8) -0.001(6) 0.002(7) 0.005(4)
C023 0.059(5) 0.046(5) 0.049(8) -0.004(6) 0.018(7) -0.010(5)
C024 0.066(6) 0.043(5) 0.042(8) -0.001(6) 0.001(7) -0.005(5)
C025 0.050(6) 0.057(6) 0.067(10) -0.006(8) 0.007(8) -0.015(5)
C026 0.065(8) 0.044(5) 0.062(9) -0.001(7) 0.002(8) 0.000(5)
C027 0.052(6) 0.041(5) 0.056(8) 0.010(7) 0.015(7) -0.001(4)
C029 0.094(8) 0.039(6) 0.071(10) 0.002(7) 0.014(10) -0.006(5)
C02A 0.067(6) 0.055(6) 0.054(9) 0.000(7) -0.014(8) 0.002(5)
C02B 0.077(7) 0.038(5) 0.060(9) 0.002(7) -0.008(8) 0.002(5)
C02C 0.065(7) 0.042(5) 0.060(9) -0.009(7) -0.004(8) -0.001(5)
C02D 0.045(6) 0.055(6) 0.059(9) -0.003(7) 0.009(7) -0.003(5)
C02E 0.072(6) 0.054(6) 0.056(9) -0.004(7) 0.024(8) -0.011(5)
O17 0.056(6) 0.096(7) 0.198(15) -0.006(10) -0.008(9) 0.002(6)
C02G 0.092(8) 0.049(6) 0.074(11) 0.009(8) 0.012(10) 0.014(5)
C02H 0.051(6) 0.041(6) 0.059(9) -0.001(7) -0.011(7) -0.007(5)
C02I 0.061(6) 0.058(6) 0.059(9) 0.001(8) -0.009(8) 0.001(5)
C02J 0.062(6) 0.059(7) 0.067(10) 0.004(8) 0.009(8) -0.009(5)
C02K 0.072(6) 0.041(6) 0.061(9) 0.003(7) 0.019(8) -0.018(5)
C02L 0.055(7) 0.045(5) 0.074(10) -0.003(8) 0.004(8) -0.016(5)
C02M 0.106(8) 0.033(6) 0.080(11) 0.014(8) 0.018(10) 0.006(5)
C02N 0.073(8) 0.045(6) 0.054(9) 0.009(7) 0.004(8) 0.011(5)
C02O 0.052(6) 0.051(6) 0.074(10) 0.004(8) 0.005(8) 0.012(5)
C02P 0.051(6) 0.056(7) 0.070(10) -0.003(7) 0.019(8) -0.018(5)
C02Q 0.081(7) 0.047(6) 0.046(8) 0.008(6) 0.006(8) -0.002(5)
C02R 0.066(7) 0.044(6) 0.078(11) 0.006(8) -0.023(8) -0.006(5)
C02S 0.096(9) 0.041(6) 0.064(10) 0.003(7) 0.007(9) -0.002(5)
C02T 0.060(6) 0.063(6) 0.082(11) -0.014(8) 0.018(8) -0.018(5)
C02U 0.090(8) 0.044(6) 0.060(9) 0.008(7) 0.003(9) -0.003(5)
C02V 0.076(7) 0.047(6) 0.080(11) 0.018(8) 0.014(9) 0.023(5)
C02W 0.052(6) 0.062(7) 0.078(11) 0.003(8) 0.010(8) 0.003(5)
C02X 0.045(6) 0.064(6) 0.083(11) -0.017(9) 0.003(8) -0.011(5)
C02Y 0.064(6) 0.041(5) 0.053(9) -0.005(5) 0.005(8) 0.000(5)
C02Z 0.079(7) 0.046(5) 0.051(9) -0.001(7) 0.012(7) -0.012(5)
C031 0.071(6) 0.045(5) 0.054(9) -0.007(7) -0.001(7) 0.001(5)
C032 0.066(7) 0.059(6) 0.077(11) 0.021(8) 0.012(9) 0.021(5)
C033 0.111(14) 0.049(7) 0.127(17) 0.005(10) 0.027(13) 0.020(7)
C034 0.072(7) 0.041(6) 0.067(10) -0.004(7) 0.017(8) 0.011(5)
C035 0.088(12) 0.083(9) 0.111(15) 0.037(10) -0.011(11) -0.043(8)
C036 0.064(7) 0.080(7) 0.096(13) 0.016(10) 0.008(10) -0.017(6)
C037 0.069(7) 0.055(6) 0.066(10) -0.005(7) 0.019(8) -0.027(5)
C038 0.115(10) 0.045(6) 0.067(10) 0.011(8) 0.005(10) 0.007(6)
C039 0.061(6) 0.067(8) 0.094(12) -0.005(9) -0.025(9) -0.011(5)
O16 0.164(14) 0.046(6) 0.33(3) 0.014(11) 0.062(16) -0.009(8)
C03B 0.072(7) 0.078(7) 0.082(12) 0.003(9) 0.024(10) -0.025(6)
C03C 0.128(9) 0.048(7) 0.089(13) 0.019(9) -0.003(13) 0.007(7)
C03D 0.122(13) 0.052(7) 0.107(14) 0.004(10) 0.027(12) -0.030(8)
C03E 0.071(7) 0.065(8) 0.117(15) 0.002(10) 0.001(11) 0.013(6)
C03F 0.049(6) 0.069(7) 0.110(13) -0.006(10) 0.002(9) -0.004(5)
C03G 0.066(8) 0.048(5) 0.070(10) 0.007(8) -0.011(8) -0.005(5)
C03H 0.071(9) 0.053(9) 0.159(18) -0.009(10) 0.041(12) 0.003(7)
C03I 0.134(9) 0.045(7) 0.128(17) 0.018(10) 0.010(15) -0.001(7)
C03J 0.047(10) 0.038(7) 0.35(3) 0.082(13) -0.032(13) -0.014(6)
C03K 0.107(10) 0.050(7) 0.132(17) 0.026(10) 0.027(13) -0.009(6)
C03L 0.067(10) 0.093(9) 0.123(16) 0.000(13) -0.010(11) -0.010(8)
C03M 0.093(9) 0.069(9) 0.093(13) -0.008(9) 0.003(11) 0.019(9)
C03N 0.075(12) 0.064(7) 0.141(18) -0.011(11) -0.006(11) -0.014(7)
C03O 0.086(11) 0.093(12) 0.22(3) -0.042(17) -0.003(16) 0.021(10)
O18 0.063(7) 0.097(9) 0.38(3) 0.014(15) -0.004(13) 0.003(7)
C03R 0.064(7) 0.087(8) 0.124(16) -0.013(12) 0.001(12) -0.004(6)
C03S 0.055(8) 0.094(12) 0.093(13) 0.005(10) 0.012(9) -0.001(7)
C03T 0.133(15) 0.089(10) 0.132(18) 0.006(13) 0.016(13) -0.055(12)
C03U 0.074(11) 0.164(16) 0.112(16) -0.012(16) -0.013(12) -0.032(12)
C03V 0.141(16) 0.047(8) 0.16(2) -0.015(11) 0.019(16) -0.024(9)
C03W 0.189(16) 0.084(13) 0.14(2) 0.042(13) 0.088(18) 0.068(14)
C03X 0.108(15) 0.066(10) 0.173(19) -0.019(13) 0.021(14) 0.018(10)
C03Y 0.093(9) 0.072(11) 0.18(2) 0.054(12) 0.040(14) 0.031(8)
C03Z 0.078(9) 0.106(15) 0.18(2) 0.061(16) -0.020(14) 0.006(8)
C040 0.150(11) 0.057(9) 0.092(14) 0.018(10) 0.019(14) 0.022(10)
C041 0.17(2) 0.054(8) 0.41(5) -0.028(15) 0.13(3) -0.072(12)
C042 0.181(15) 0.054(9) 0.097(15) 0.025(10) 0.053(15) 0.035(11)
C044 0.075(10) 0.084(10) 0.17(2) -0.011(14) 0.016(13) -0.003(8)
C045 0.062(10) 0.107(16) 0.22(3) -0.008(15) 0.028(15) -0.012(10)
C046 0.130(16) 0.058(10) 0.20(3) -0.010(13) 0.051(15) -0.046(11)
C047 0.088(14) 0.075(12) 0.30(3) -0.026(17) 0.104(19) -0.007(10)
C049 0.088(10) 0.089(11) 0.16(2) 0.032(13) -0.018(14) -0.035(10)
C04A 0.200(17) 0.095(11) 0.18(3) 0.067(17) 0.01(2) 0.027(14)
C04B 0.068(8) 0.086(8) 0.18(2) -0.007(15) -0.006(14) 0.005(6)
C04D 0.146(19) 0.083(11) 0.18(2) 0.007(15) -0.050(15) -0.052(13)
C04E 0.146(19) 0.180(18) 0.18(3) 0.04(2) -0.062(19) -0.094(18)
C04F 0.14(2) 0.128(18) 0.27(3) -0.12(2) -0.05(2) 0.062(16)
C53 0.051(11) 0.24(3) 0.59(7) -0.22(3) 0.00(2) 0.034(13)
C04H 0.24(3) 0.108(16) 0.21(3) 0.072(19) 0.11(2) 0.100(19)
C04I 0.18(2) 0.35(5) 0.20(3) 0.12(3) -0.06(3) -0.17(3)
C04L 0.16(2) 0.102(11) 0.28(4) 0.049(19) -0.03(2) -0.066(14)
C04M 0.136(14) 0.168(18) 0.25(2) -0.006(16) 0.049(14) -0.053(13)
C04N 0.17(2) 0.062(8) 0.27(4) 0.055(16) -0.02(2) 0.032(11)
C04P 0.20(2) 0.12(2) 0.60(8) 0.14(3) 0.17(2) 0.100(19)
C04S 0.147(17) 0.100(17) 0.289(19) -0.016(19) 0.093(19) -0.062(15)
C04T 0.127(13) 0.070(13) 0.28(3) 0.054(17) -0.05(2) 0.026(12)
C04U 0.072(9) 0.18(3) 0.32(4) 0.15(3) -0.048(18) 0.016(13)
C04X 0.17(2) 0.115(19) 0.31(4) -0.06(2) 0.12(2) -0.073(19)
C57 0.31(3) 0.155(19) 0.072(14) 0.072(15) -0.007(18) -0.12(2)
C55 0.074(12) 0.098(17) 0.45(4) -0.03(3) -0.01(2) 0.017(11)
C59 0.17(3) 0.079(14) 0.38(5) 0.07(2) 0.00(3) -0.033(13)
C64 0.47(7) 0.73(11) 0.30(6) -0.12(6) 0.19(5) -0.50(8)
C66 0.38(6) 0.15(3) 0.49(6) -0.13(4) -0.14(5) 0.19(4)
C62 0.23(3) 0.27(4) 0.36(6) 0.14(4) 0.03(3) -0.12(3)
C56 0.32(7) 0.71(14) 0.50(8) -0.17(5) 0.17(6) -0.39(9)
C65 0.16(3) 0.32(6) 0.70(11) -0.01(6) 0.07(4) -0.13(3)
C69 0.31(5) 0.071(14) 0.74(12) -0.10(3) -0.04(6) 0.03(2)
C67 0.46(11) 1.4(3) 1.06(15) -0.98(17) 0.52(13) -0.56(15)
C71 1.4(2) 0.67(8) 0.54(10) -0.47(9) 0.62(13) -0.90(14)
C76 0.195(18) 0.26(2) 0.270(19) -0.006(16) 0.095(14) -0.038(17)
C74 0.10(2) 0.49(7) 0.76(12) 0.43(8) 0.05(4) 0.12(3)
C75 0.14(2) 0.42(6) 0.67(10) 0.37(7) 0.16(5) 0.11(3)
C82 0.14(2) 0.114(14) 0.26(4) 0.01(2) 0.01(2) -0.033(16)
C81 1.4(2) 0.119(18) 1.0(2) -0.28(5) -0.96(14) 0.41(6)
C78 0.30(6) 0.13(3) 0.62(9) 0.09(4) -0.02(6) 0.06(3)
C79 0.30(5) 0.19(3) 1.4(2) 0.36(8) 0.39(10) 0.16(4)
C84 0.072(18) 0.30(6) 1.08(17) 0.02(6) 0.10(5) 0.04(2)
C83 0.30(5) 0.087(15) 0.42(7) 0.016(19) -0.15(4) 0.01(2)
C86 0.236(19) 0.28(2) 0.28(2) 0.023(18) 0.084(16) -0.016(18)
C87 0.29(2) 0.33(3) 0.33(2) 0.006(19) 0.021(17) 0.005(19)
C90 0.13(3) 0.40(6) 0.49(5) -0.37(5) -0.02(3) 0.03(3)
C96 0.28(2) 0.32(3) 0.30(2) 0.067(18) 0.109(19) -0.078(18)
C101 0.46(4) 0.46(4) 0.45(4) 0.00(2) 0.09(2) 0.00(2)
C118 0.50(5) 0.49(4) 0.50(4) 0.002(14) 0.076(16) 0.000(14)
C121 0.51(11) 0.63(11) 2.0(4) -1.00(18) 0.66(17) -0.20(7)
C124 0.31(2) 0.31(2) 0.297(19) 0.004(10) 0.054(10) -0.008(10)
C126 0.15(3) 0.072(14) 0.62(6) -0.08(3) 0.04(4) -0.041(15)
C127 0.18(5) 0.40(8) 0.77(10) -0.31(7) -0.03(4) -0.11(4)
C129 0.23(5) 0.23(5) 0.55(6) 0.04(6) -0.20(5) 0.07(4)
C130 0.27(2) 0.26(2) 0.27(2) 0.013(18) 0.049(18) -0.080(16)
C132 1.2(3) 0.74(19) 0.68(15) -0.46(16) 0.01(17) 0.57(19)
C135 0.31(3) 0.250(18) 0.30(3) -0.064(18) 0.061(18) 0.053(17)
C136 0.31(2) 0.247(18) 0.30(2) -0.064(17) 0.070(18) 0.050(18)
C137 0.097(18) 0.107(12) 0.79(10) 0.06(4) -0.05(4) 0.037(14)
C138 0.12(2) 0.19(4) 1.28(16) 0.10(7) 0.18(6) 0.07(3)
C139 0.28(6) 0.20(3) 1.1(2) 0.11(7) 0.21(8) 0.14(4)
C141 0.31(3) 0.120(17) 0.23(3) 0.01(2) 0.19(3) -0.045(19)
O19 0.098(10) 0.076(8) 0.146(12) -0.004(8) 0.051(9) -0.001(7)
C142 0.118(17) 0.092(14) 0.132(15) 0.021(13) 0.050(16) -0.017(12)
C143 0.37(5) 0.086(17) 0.34(4) 0.01(2) 0.26(4) -0.05(2)
O21 0.22(2) 0.20(2) 0.142(16) 0.024(15) 0.049(15) 0.023(15)
C146 0.29(7) 0.20(6) 1.04(19) -0.02(8) 0.09(9) 0.13(5)
C149 0.16(3) 0.14(3) 0.32(5) 0.02(3) 0.07(3) 0.066(18)
C150 0.20(4) 0.31(5) 0.18(3) 0.04(3) 0.09(3) -0.01(3)
O22 0.075(10) 0.33(2) 0.067(9) 0.001(11) 0.002(7) 0.055(11)
C151 0.22(2) 0.050(10) 0.082(13) -0.001(9) -0.081(13) -0.030(12)
C152 0.14(2) 0.19(3) 0.31(4) 0.09(3) 0.03(3) 0.040(17)

loop_
_atom_type_symbol
_atom_type_description
_atom_type_scat_dispersion_real
_atom_type_scat_dispersion_imag
_atom_type_scat_source
C C 0.0033 0.0016 'International Tables Vol C Tables 4.2.6.8 and 6.1.1.4'
H H 0.0000 0.0000 'International Tables Vol C Tables 4.2.6.8 and 6.1.1.4'
N N 0.0061 0.0033 'International Tables Vol C Tables 4.2.6.8 and 6.1.1.4'
O O 0.0106 0.0060 'International Tables Vol C Tables 4.2.6.8 and 6.1.1.4'
Dy Dy -0.1892 4.4098 'International Tables Vol C Tables 4.2.6.8 and 6.1.1.4'
Cd Cd -0.8075 1.2024 'International Tables Vol C Tables 4.2.6.8 and 6.1.1.4'

loop_
_geom_angle_atom_site_label_1
_geom_angle_atom_site_label_2
_geom_angle_atom_site_label_3
_geom_angle
_geom_angle_site_symmetry_1
_geom_angle_site_symmetry_3
N00V Dy01 N54 71.9(4) . .
N00V Dy01 N59 71.7(4) . .
N54 Dy01 N59 112.9(4) . .
N00V Dy01 N00P 111.6(4) . .
N54 Dy01 N00P 71.5(4) . .
N59 Dy01 N00P 72.5(4) . .
N00V Dy01 N53 159.8(3) . .
N54 Dy01 N53 95.5(3) . .
N59 Dy01 N53 128.4(4) . .
N00P Dy01 N53 77.6(3) . .
N00V Dy01 N019 127.3(3) . .
N54 Dy01 N019 160.8(4) . .
N59 Dy01 N019 77.9(4) . .
N00P Dy01 N019 98.3(4) . .
N53 Dy01 N019 66.0(3) . .
N00V Dy01 N00W 77.8(4) . .
N54 Dy01 N00W 126.9(4) . .
N59 Dy01 N00W 96.9(4) . .
N00P Dy01 N00W 161.6(3) . .
N53 Dy01 N00W 98.9(3) . .
N019 Dy01 N00W 64.2(3) . .
N00V Dy01 N55 96.8(4) . .
N54 Dy01 N55 77.0(3) . .
N59 Dy01 N55 160.2(4) . .
N00P Dy01 N55 127.3(3) . .
N53 Dy01 N55 64.5(3) . .
N019 Dy01 N55 98.0(3) . .
N00W Dy01 N55 64.3(3) . .
N00V Dy01 Cd02 119.8(3) . .
N54 Dy01 Cd02 122.3(3) . .
N59 Dy01 Cd02 124.6(3) . .
N00P Dy01 Cd02 128.6(3) . .
N53 Dy01 Cd02 53.4(2) . .
N019 Dy01 Cd02 51.3(2) . .
N00W Dy01 Cd02 45.5(2) . .
N55 Dy01 Cd02 46.9(2) . .
N51 Cd02 N52 69.8(3) . .
N51 Cd02 N00W 126.8(3) . .
N52 Cd02 N00W 162.8(3) . .
N51 Cd02 N55 161.2(3) . .
N52 Cd02 N55 96.4(3) . .
N00W Cd02 N55 68.5(3) . .
N51 Cd02 N51 66.6(4) . 2_655
N52 Cd02 N51 102.2(3) . 2_655
N00W Cd02 N51 83.2(3) . 2_655
N55 Cd02 N51 130.6(3) . 2_655
N51 Cd02 N52 101.5(3) . 2_655
N52 Cd02 N52 67.0(4) . 2_655
N00W Cd02 N52 102.1(3) . 2_655
N55 Cd02 N52 83.7(3) . 2_655
N51 Cd02 N52 63.1(3) 2_655 2_655
N51 Cd02 N019 81.6(3) . .
N52 Cd02 N019 127.6(3) . .
N00W Cd02 N019 65.0(4) . .
N55 Cd02 N019 98.2(3) . .
N51 Cd02 N019 105.4(3) 2_655 .
N52 Cd02 N019 164.5(3) 2_655 .
N51 Cd02 Cd02 53.7(2) . 2_655
N52 Cd02 Cd02 54.5(2) . 2_655
N00W Cd02 Cd02 128.6(3) . 2_655
N55 Cd02 Cd02 128.8(2) . 2_655
N51 Cd02 Cd02 47.7(2) 2_655 2_655
N52 Cd02 Cd02 47.8(2) 2_655 2_655
N019 Cd02 Cd02 133.0(2) . 2_655
N51 Cd02 Dy01 128.4(3) . .
N52 Cd02 Dy01 126.5(2) . .
N00W Cd02 Dy01 49.7(3) . .
N55 Cd02 Dy01 49.7(2) . .
N51 Cd02 Dy01 131.3(2) 2_655 .
N52 Cd02 Dy01 130.0(2) 2_655 .
N019 Cd02 Dy01 48.7(2) . .
Cd02 Cd02 Dy01 177.64(5) 2_655 .
C014 N1 C014 123.0(14) . 2_655
C01C N57 C01D 123.2(11) . .
C01F O005 C035 118.4(12) . .
C025 O006 C03S 116.9(12) . .
C01A N49 C01E 122.5(11) . .
C01Y O008 C03H 116.3(11) . .
C020 N56 C01S 125.4(11) . .
C020 N54 C024 107.0(11) . .
C020 N54 Dy01 124.2(9) . .
C024 N54 Dy01 123.9(9) . .
C010 N58 C02Y 122.8(11) . .
C01B N50 C01B 124.5(15) . 2_655
C02L O00D C03J 116.6(11) . .
C01P N53 C00Z 105.8(10) . .
C01P N53 Dy01 120.1(8) . .
C00Z N53 Dy01 117.0(7) . .
C01E N51 C01B 106.2(10) . .
C01E N51 Cd02 111.2(8) . .
C01B N51 Cd02 118.1(8) . .
C01E N51 Cd02 123.4(7) . 2_655
C01B N51 Cd02 117.4(8) . 2_655
Cd02 N51 Cd02 78.6(3) . 2_655
C02G O00G C03Y 118.4(12) . .
C02B O00H C03M 117.5(12) . .
C02X O00I C03N 118.1(13) . .
C01A N52 C014 107.6(9) . .
C01A N52 Cd02 115.3(8) . .
C014 N52 Cd02 120.3(8) . .
C01A N52 Cd02 120.2(7) . 2_655
C014 N52 Cd02 113.9(7) . 2_655
Cd02 N52 Cd02 77.7(3) . 2_655
C01M N59 C02Q 107.7(12) . .
C01M N59 Dy01 123.6(10) . .
C02Q N59 Dy01 124.4(9) . .
C037 O00L C03D 117.7(13) . .
C01D N55 C01O 106.1(10) . .
C01D N55 Cd02 112.9(7) . .
C01O N55 Cd02 120.3(8) . .
C01D N55 Dy01 116.9(8) . .
C01O N55 Dy01 116.4(8) . .
Cd02 N55 Dy01 83.5(3) . .
C02V O00N C033 115.6(13) . .
C024 N00O C021 124.3(12) . .
C021 N00P C031 106.6(12) . .
C021 N00P Dy01 122.1(8) . .
C031 N00P Dy01 123.0(9) . .
C01O N00Q C01P 122.3(11) . .
C032 O11 C03Z 118.3(12) . .
C00Z N00S C01W 124.1(12) . .
C02T O14 C044 116.3(12) . .
C03C O12 C040 115.2(14) . .
C01S N00V C02Z 104.3(11) . .
C01S N00V Dy01 122.4(8) . .
C02Z N00V Dy01 121.6(9) . .
C01C N00W C010 105.1(10) . .
C01C N00W Cd02 109.4(8) . .
C010 N00W Cd02 116.8(8) . .
C01C N00W Dy01 119.6(7) . .
C010 N00W Dy01 120.1(8) . .
Cd02 N00W Dy01 84.8(3) . .
C02Q N00X C031 125.0(13) . .
C01M N00Y C02Z 121.8(12) . .
N00S C00Z N53 125.8(11) . .
N00S C00Z C133 124.3(12) . .
N53 C00Z C133 110.0(11) . .
N58 C010 C01R 124.8(12) . .
N58 C010 N00W 124.8(12) . .
C01R C010 N00W 110.4(11) . .
C02R O1 C049 117.1(14) . .
C02M O13 C03V 118.2(14) . .
N1 C014 N52 127.7(11) . .
N1 C014 C134 123.3(11) . .
N52 C014 C134 109.0(10) . .
C01Q C51 C02O 120.2(12) . .
C01Q C51 C01E 108.8(12) . .
C02O C51 C01E 130.8(12) . .
C03F O15 C03O 117.7(14) . .
C02W C133 C01U 122.8(13) . .
C02W C133 C00Z 131.0(13) . .
C01U C133 C00Z 105.9(12) . .
C01G C134 C027 120.9(12) . .
C01G C134 C014 131.9(12) . .
C027 C134 C014 107.1(10) . .
C01W N019 C02Y 108.2(11) . .
C01W N019 Dy01 113.0(8) . .
C02Y N019 Dy01 115.3(9) . .
C01W N019 Cd02 123.3(8) . .
C02Y N019 Cd02 114.7(8) . .
Dy01 N019 Cd02 80.0(3) . .
N49 C01A N52 127.3(11) . .
N49 C01A C027 122.2(11) . .
N52 C01A C027 110.5(10) . .
N50 C01B N51 125.3(12) . .
N50 C01B C01Q 125.7(11) . .
N51 C01B C01Q 109.0(11) . .
N57 C01C N00W 126.5(11) . .
N57 C01C C023 121.8(12) . .
N00W C01C C023 111.7(11) . .
N57 C01D N55 126.3(11) . .
N57 C01D C01Z 122.7(12) . .
N55 C01D C01Z 111.0(10) . .
N49 C01E N51 127.0(11) . .
N49 C01E C51 123.0(12) . .
N51 C01E C51 110.0(11) . .
C01K C01F O005 124.4(12) . .
C01K C01F C01Y 121.0(12) . .
O005 C01F C01Y 114.6(12) . .
C02L C01G C134 118.0(13) . .
C02L C01G H1 120.9 . .
C134 C01G H1 121.1 . .
C01Z C01H C01K 119.8(12) . .
C01Z C01H C01O 109.4(11) . .
C01K C01H C01O 130.7(12) . .
C02E C01I C02J 120.6(14) . .
C02E C01I C01S 106.9(13) . .
C02J C01I C01S 132.1(13) . .
C03B O9 C03T 114.7(15) . .
C01F C01K C01H 118.3(13) . .
C01F C01K H2 120.9 . .
C01H C01K H2 120.8 . .
C01Z C01L C01Y 118.6(12) . .
C01Z C01L H3 120.7 . .
C01Y C01L H3 120.7 . .
N00Y C01M N59 128.0(13) . .
N00Y C01M C029 122.6(13) . .
N59 C01M C029 109.3(14) . .
C02C C01N C026 121.9(12) . .
C02C C01N C020 106.4(12) . .
C026 C01N C020 131.5(14) . .
N00Q C01O N55 126.9(11) . .
N00Q C01O C01H 124.8(11) . .
N55 C01O C01H 108.1(11) . .
N00Q C01P N53 126.6(12) . .
N00Q C01P C01U 123.0(11) . .
N53 C01P C01U 110.3(11) . .
C51 C01Q C034 123.2(13) . .
C51 C01Q C01B 105.9(11) . .
C034 C01Q C01B 130.9(13) . .
C010 C01R C02K 133.1(13) . .
C010 C01R C023 107.7(11) . .
C02K C01R C023 119.1(13) . .
N56 C01S N00V 123.6(12) . .
N56 C01S C01I 124.1(12) . .
N00V C01S C01I 112.2(12) . .
C022 C01T C02S 118.8(14) . .
C022 C01T C02Y 108.7(12) . .
C02S C01T C02Y 132.4(15) . .
C133 C01U C01P 107.7(11) . .
C133 C01U C02H 119.1(12) . .
C01P C01U C02H 133.2(12) . .
C03B C01V C02E 119.8(16) . .
C03B C01V H4 120.1 . .
C02E C01V H4 120.1 . .
N00S C01W N019 127.7(11) . .
N00S C01W C022 122.6(13) . .
N019 C01W C022 109.7(12) . .
C036 O10 C04A 115.9(15) . .
C01L C01Y O008 125.5(12) . .
C01L C01Y C01F 120.0(12) . .
O008 C01Y C01F 114.5(11) . .
C01L C01Z C01H 122.4(12) . .
C01L C01Z C01D 132.5(12) . .
C01H C01Z C01D 105.1(11) . .
N56 C020 N54 126.4(12) . .
N56 C020 C01N 124.0(12) . .
N54 C020 C01N 109.6(12) . .
N00O C021 N00P 127.1(13) . .
N00O C021 C02I 121.5(13) . .
N00P C021 C02I 111.2(12) . .
C02N C022 C01T 124.4(13) . .
C02N C022 C01W 130.3(14) . .
C01T C022 C01W 105.3(12) . .
C02P C023 C01R 123.8(12) . .
C02P C023 C01C 131.0(13) . .
C01R C023 C01C 105.1(12) . .
N00O C024 N54 125.9(12) . .
N00O C024 C02C 126.5(13) . .
N54 C024 C02C 107.6(12) . .
C02D C025 O006 123.5(13) . .
C02D C025 C02L 121.3(13) . .
O006 C025 C02L 115.2(12) . .
C02B C026 C01N 117.5(14) . .
C02B C026 H5 121.3 . .
C01N C026 H5 121.2 . .
C02D C027 C134 121.2(12) . .
C02D C027 C01A 133.1(12) . .
C134 C027 C01A 105.6(11) . .
C02U C029 C03K 120.1(15) . .
C02U C029 C01M 106.6(13) . .
C03K C029 C01M 133.2(17) . .
C03E C02A C02I 120.9(16) . .
C03E C02A C031 132.6(15) . .
C02I C02A C031 106.4(13) . .
O00H C02B C026 123.8(14) . .
O00H C02B C02R 115.2(12) . .
C026 C02B C02R 121.0(13) . .
C01N C02C C03G 121.0(13) . .
C01N C02C C024 109.0(12) . .
C03G C02C C024 130.0(14) . .
C025 C02D C027 117.4(13) . .
C025 C02D H6 121.3 . .
C027 C02D H6 121.4 . .
C01I C02E C01V 121.9(16) . .
C01I C02E C02Z 106.1(13) . .
C01V C02E C02Z 131.8(14) . .
C03R O17 C03L 118.3(14) . .
C02N C02G C02M 123.5(15) . .
C02N C02G O00G 122.0(15) . .
C02M C02G O00G 114.5(13) . .
C02X C02H C01U 120.3(13) . .
C02X C02H H7 119.8 . .
C01U C02H H7 119.9 . .
C02A C02I C039 120.8(15) . .
C02A C02I C021 105.7(13) . .
C039 C02I C021 133.4(14) . .
C036 C02J C01I 117.6(15) . .
C036 C02J H8 121.2 . .
C01I C02J H8 121.2 . .
C037 C02K C01R 116.5(13) . .
C037 C02K H9 121.8 . .
C01R C02K H9 121.8 . .
C01G C02L O00D 124.5(13) . .
C01G C02L C025 121.1(12) . .
O00D C02L C025 114.3(12) . .
C02S C02M O13 123.5(16) . .
C02S C02M C02G 119.3(14) . .
O13 C02M C02G 117.1(15) . .
C022 C02N C02G 115.3(15) . .
C022 C02N H10 122.3 . .
C02G C02N H10 122.4 . .
C51 C02O C032 117.0(14) . .
C51 C02O H11 121.5 . .
C032 C02O H11 121.5 . .
C02T C02P C023 116.7(14) . .
C02T C02P H12 121.6 . .
C023 C02P H12 121.6 . .
N00X C02Q N59 127.3(12) . .
N00X C02Q C02U 123.6(14) . .
N59 C02Q C02U 109.2(14) . .
O1 C02R C03G 125.9(15) . .
O1 C02R C02B 113.6(13) . .
C03G C02R C02B 120.4(13) . .
C02M C02S C01T 118.7(15) . .
C02M C02S H13 120.6 . .
C01T C02S H13 120.7 . .
C02P C02T O14 123.8(14) . .
C02P C02T C037 120.3(15) . .
O14 C02T C037 115.9(13) . .
C029 C02U C038 122.7(15) . .
C029 C02U C02Q 107.1(13) . .
C038 C02U C02Q 130.2(16) . .
C034 C02V O00N 124.6(15) . .
C034 C02V C032 121.7(13) . .
O00N C02V C032 113.7(14) . .
C133 C02W C03F 118.2(14) . .
C133 C02W H14 120.9 . .
C03F C02W H14 120.9 . .
C02H C02X O00I 126.3(14) . .
C02H C02X C03F 120.3(13) . .
O00I C02X C03F 113.4(13) . .
N58 C02Y N019 127.7(12) . .
N58 C02Y C01T 124.3(12) . .
N019 C02Y C01T 108.0(12) . .
N00Y C02Z N00V 126.7(14) . .
N00Y C02Z C02E 123.1(13) . .
N00V C02Z C02E 110.2(12) . .
N00X C031 N00P 126.2(14) . .
N00X C031 C02A 123.7(13) . .
N00P C031 C02A 110.0(12) . .
O11 C032 C02O 122.6(14) . .
O11 C032 C02V 116.7(13) . .
C02O C032 C02V 120.8(14) . .
O00N C033 C04N 105.8(16) . .
O00N C033 H21 110.6 . .
C04N C033 H21 110.6 . .
O00N C033 H22 110.5 . .
C04N C033 H22 110.6 . .
H21 C033 H22 108.7 . .
C02V C034 C01Q 117.1(14) . .
C02V C034 H15 121.5 . .
C01Q C034 H15 121.4 . .
O005 C035 C041 106.9(16) . .
O005 C035 H136 110.3 . .
C041 C035 H136 110.5 . .
O005 C035 H137 110.4 . .
C041 C035 H137 110.3 . .
H136 C035 H137 108.6 . .
O10 C036 C02J 124.1(16) . .
O10 C036 C03B 115.3(15) . .
C02J C036 C03B 120.6(17) . .
C02K C037 O00L 124.2(14) . .
C02K C037 C02T 123.3(13) . .
O00L C037 C02T 112.5(14) . .
C03C C038 C02U 118.4(18) . .
C03C C038 H16 120.8 . .
C02U C038 H16 120.7 . .
C03R C039 C02I 118.2(16) . .
C03R C039 H17 120.9 . .
C02I C039 H17 120.9 . .
C141 O16 C03I 119.1(18) . .
C01V C03B O9 127.7(16) . .
C01V C03B C036 119.4(15) . .
O9 C03B C036 112.9(16) . .
O12 C03C C038 128(2) . .
O12 C03C C03I 112.0(16) . .
C038 C03C C03I 119.8(17) . .
O00L C03D C046 107.0(16) . .
O00L C03D H72 110.3 . .
C046 C03D H72 110.3 . .
O00L C03D H73 110.3 . .
C046 C03D H73 110.3 . .
H72 C03D H73 108.6 . .
C02A C03E C04B 118.3(17) . .
C02A C03E H18 120.9 . .
C04B C03E H18 120.8 . .
O15 C03F C02W 125.2(15) . .
O15 C03F C02X 115.6(14) . .
C02W C03F C02X 119.1(14) . .
C02R C03G C02C 118.2(15) . .
C02R C03G H19 120.9 . .
C02C C03G H19 120.9 . .
O008 C03H C047 106.2(13) . .
O008 C03H H154 110.5 . .
C047 C03H H154 110.5 . .
O008 C03H H155 110.5 . .
C047 C03H H155 110.4 . .
H154 C03H H155 108.7 . .
O16 C03I C03K 125(2) . .
O16 C03I C03C 115.5(17) . .
C03K C03I C03C 119.6(17) . .
C126 C03J O00D 103.3(17) . .
C126 C03J H118 110.8 . .
O00D C03J H118 111.1 . .
C126 C03J H119 111.4 . .
O00D C03J H119 111.1 . .
H118 C03J H119 109.0 . .
C029 C03K C03I 119.1(19) . .
C029 C03K H20 120.4 . .
C03I C03K H20 120.4 . .
O17 C03L C03U 107.1(16) . .
O17 C03L H85 110.2 . .
C03U C03L H85 110.2 . .
O17 C03L H86 110.4 . .
C03U C03L H86 110.3 . .
H85 C03L H86 108.6 . .
O00H C03M C03X 107.1(15) . .
O00H C03M H156 110.3 . .
C03X C03M H156 110.4 . .
O00H C03M H157 110.3 . .
C03X C03M H157 110.2 . .
H156 C03M H157 108.6 . .
O00I C03N C04D 109.6(15) . .
O00I C03N H120 109.8 . .
C04D C03N H120 109.7 . .
O00I C03N H121 109.6 . .
C04D C03N H121 109.8 . .
H120 C03N H121 108.2 . .
O15 C03O C53 102.9(18) . .
O15 C03O H87 111.2 . .
C53 C03O H87 111.2 . .
O15 C03O H88 111.2 . .
C53 C03O H88 111.2 . .
H87 C03O H88 109.1 . .
C04B O18 C137 118.6(19) . .
C039 C03R O17 124.1(17) . .
C039 C03R C04B 119.5(18) . .
O17 C03R C04B 116.3(18) . .
O006 C03S C045 106.8(15) . .
O006 C03S H204 110.4 . .
C045 C03S H204 110.4 . .
O006 C03S H205 110.4 . .
C045 C03S H205 110.3 . .
H204 C03S H205 108.6 . .
O9 C03T C04S 104.8(18) . .
O9 C03T H175 110.8 . .
C04S C03T H175 110.8 . .
O9 C03T H176 110.7 . .
C04S C03T H176 110.8 . .
H175 C03T H176 108.9 . .
C03L C03U C04E 109.6(19) . .
C03L C03U H89 109.7 . .
C04E C03U H89 109.7 . .
C03L C03U H90 109.8 . .
C04E C03U H90 109.8 . .
H89 C03U H90 108.2 . .
O13 C03V C59 107.7(18) . .
O13 C03V H23 110.1 . .
C59 C03V H23 110.2 . .
O13 C03V H24 110.2 . .
C59 C03V H24 110.3 . .
H23 C03V H24 108.4 . .
C042 C03W C04H 110(2) . .
C042 C03W H25 109.7 . .
C04H C03W H25 109.7 . .
C042 C03W H26 109.6 . .
C04H C03W H26 109.7 . .
H25 C03W H26 108.2 . .
C03M C03X C04F 109.7(17) . .
C03M C03X H158 109.6 . .
C04F C03X H158 109.5 . .
C03M C03X H159 109.7 . .
C04F C03X H159 110.1 . .
H158 C03X H159 108.2 . .
O00G C03Y C04T 107.9(16) . .
O00G C03Y H243 110.1 . .
C04T C03Y H243 110.1 . .
O00G C03Y H244 110.2 . .
C04T C03Y H244 110.2 . .
H243 C03Y H244 108.4 . .
O11 C03Z C04U 103.5(16) . .
O11 C03Z H91 111.0 . .
C04U C03Z H91 111.2 . .
O11 C03Z H92 111.1 . .
C04U C03Z H92 111.0 . .
H91 C03Z H92 109.0 . .
O12 C040 C042 108.6(16) . .
O12 C040 H29 110.0 . .
C042 C040 H29 110.0 . .
O12 C040 H30 109.9 . .
C042 C040 H30 109.9 . .
H29 C040 H30 108.3 . .
C135 C041 C035 111(2) . .
C135 C041 H299 109.5 . .
C035 C041 H299 109.5 . .
C135 C041 H300 109.5 . .
C035 C041 H300 109.3 . .
H299 C041 H300 108.0 . .
C03W C042 C040 111.8(18) . .
C03W C042 H31 109.2 . .
C040 C042 H31 109.3 . .
C03W C042 H32 109.3 . .
C040 C042 H32 109.4 . .
H31 C042 H32 107.9 . .
O14 C044 C55 103.7(16) . .
O14 C044 H186 111.0 . .
C55 C044 H186 111.0 . .
O14 C044 H187 111.0 . .
C55 C044 H187 111.0 . .
H186 C044 H187 109.0 . .
C62 C045 C03S 117(2) . .
C62 C045 H292 108.0 . .
C03S C045 H292 108.1 . .
C62 C045 H293 108.3 . .
C03S C045 H293 108.0 . .
H292 C045 H293 107.3 . .
C04X C046 C03D 110(2) . .
C04X C046 H74 109.4 . .
C03D C046 H74 109.7 . .
C04X C046 H75 109.8 . .
C03D C046 H75 109.6 . .
H74 C046 H75 108.1 . .
C90 C047 C03H 113(2) . .
C90 C047 H261 108.9 . .
C03H C047 H261 109.0 . .
C90 C047 H262 109.5 . .
C03H C047 H262 108.8 . .
H261 C047 H262 107.8 . .
O1 C049 C04L 103.4(19) . .
O1 C049 H140 111.1 . .
C04L C049 H140 111.0 . .
O1 C049 H141 111.1 . .
C04L C049 H141 111.1 . .
H140 C049 H141 109.0 . .
O10 C04A C04P 101.4(17) . .
O10 C04A H234 111.4 . .
C04P C04A H234 111.5 . .
O10 C04A H235 111.5 . .
C04P C04A H235 111.5 . .
H234 C04A H235 109.3 . .
C03R C04B C03E 122.2(19) . .
C03R C04B O18 114.2(18) . .
C03E C04B O18 123.4(18) . .
C03N C04D C64 114.6(19) . .
C03N C04D H122 108.5 . .
C64 C04D H122 108.5 . .
C03N C04D H123 108.6 . .
C64 C04D H123 108.9 . .
H122 C04D H123 107.6 . .
C04I C04E C03U 110(3) . .
C04I C04E H93 109.7 . .
C03U C04E H93 109.6 . .
C04I C04E H94 109.5 . .
C03U C04E H94 109.5 . .
H93 C04E H94 108.1 . .
C81 C04F C03X 97(3) . .
C81 C04F H162 107.6 . .
C03X C04F H162 112.2 . .
C81 C04F H163 118.3 . .
C03X C04F H163 111.6 . .
H162 C04F H163 109.6 . .
C84 C53 C03O 108(2) . .
C84 C53 H95 110.0 . .
C03O C53 H95 110.1 . .
C84 C53 H96 110.3 . .
C03O C53 H96 110.1 . .
H95 C53 H96 108.4 . .
C03W C04H H315 109.5 . .
C03W C04H H316 109.5 . .
H315 C04H H316 109.5 . .
C03W C04H H317 109.5 . .
H315 C04H H317 109.5 . .
H316 C04H H317 109.5 . .
C04E C04I H82 109.4 . .
C04E C04I H83 109.4 . .
H82 C04I H83 109.5 . .
C04E C04I H84 109.6 . .
H82 C04I H84 109.5 . .
H83 C04I H84 109.5 . .
C83 C04L C049 120(2) . .
C83 C04L H142 107.4 . .
C049 C04L H142 107.3 . .
C83 C04L H143 107.4 . .
C049 C04L H143 107.4 . .
H142 C04L H143 106.9 . .
C04X C04M H318 109.4 . .
C04X C04M H319 109.6 . .
H318 C04M H319 109.5 . .
C04X C04M H320 109.4 . .
H318 C04M H320 109.5 . .
H319 C04M H320 109.5 . .
C033 C04N C69 108(2) . .
C033 C04N H39 110.1 . .
C69 C04N H39 110.2 . .
C033 C04N H40 110.1 . .
C69 C04N H40 110.1 . .
H39 C04N H40 108.4 . .
C86 C04P C04A 138(4) . .
C86 C04P H236 102.4 . .
C04A C04P H236 102.7 . .
C86 C04P H237 102.9 . .
C04A C04P H237 102.6 . .
H236 C04P H237 105.0 . .
C76 C04S C03T 103(2) . .
C76 C04S H177 111.3 . .
C03T C04S H177 111.2 . .
C76 C04S H178 110.7 . .
C03T C04S H178 111.1 . .
H177 C04S H178 109.1 . .
C03Y C04T C66 111(2) . .
C03Y C04T H245 109.4 . .
C66 C04T H245 110.0 . .
C03Y C04T H246 109.5 . .
C66 C04T H246 109.1 . .
H245 C04T H246 108.1 . .
C75 C04U C03Z 117(2) . .
C75 C04U H97 107.0 . .
C03Z C04U H97 108.0 . .
C75 C04U H98 108.9 . .
C03Z C04U H98 108.1 . .
H97 C04U H98 107.2 . .
C046 C04X C04M 112(2) . .
C046 C04X H76 109.4 . .
C04M C04X H76 109.4 . .
C046 C04X H77 109.0 . .
C04M C04X H77 109.2 . .
H76 C04X H77 107.9 . .
C141 C57 C130 124.3(19) . .
C141 C57 H263 106.4 . .
C130 C57 H263 106.3 . .
C141 C57 H264 106.3 . .
C130 C57 H264 106.0 . .
H263 C57 H264 106.4 . .
C56 C55 C044 112(4) . .
C56 C55 H192 108.9 . .
C044 C55 H192 109.3 . .
C56 C55 H193 109.6 . .
C044 C55 H193 109.2 . .
H192 C55 H193 107.9 . .
C79 C59 C03V 132(3) . .
C79 C59 H47 103.4 . .
C03V C59 H47 104.1 . .
C79 C59 H48 105.2 . .
C03V C59 H48 104.4 . .
H47 C59 H48 105.6 . .
C04D C64 C65 123(2) . .
C04D C64 H124 106.4 . .
C65 C64 H124 106.5 . .
C04D C64 H125 106.8 . .
C65 C64 H125 106.4 . .
H124 C64 H125 106.5 . .
C67 C66 C04T 149(5) . .
C67 C66 H247 100.4 . .
C04T C66 H247 99.9 . .
C67 C66 H248 97.8 . .
C04T C66 H248 99.3 . .
H247 C66 H248 104.0 . .
C045 C62 C96 113(3) . .
C045 C62 H354 109.1 . .
C96 C62 H354 109.1 . .
C045 C62 H355 108.8 . .
C96 C62 H355 108.6 . .
H354 C62 H355 107.7 . .
C101 C56 C55 122(6) . .
C101 C56 H194 107.2 . .
C55 C56 H194 107.1 . .
C101 C56 H195 105.6 . .
C55 C56 H195 106.9 . .
H194 C56 H195 106.6 . .
C64 C65 H359 109.5 . .
C64 C65 H360 109.5 . .
H359 C65 H360 109.5 . .
C64 C65 H361 109.4 . .
H359 C65 H361 109.5 . .
H360 C65 H361 109.5 . .
C121 C69 C04N 121(3) . .
C121 C69 H51 106.6 . .
C04N C69 H51 107.2 . .
C121 C69 H52 107.2 . .
C04N C69 H52 107.2 . .
H51 C69 H52 106.8 . .
C66 C67 H321 109.8 . .
C66 C67 H322 107.9 . .
H321 C67 H322 109.5 . .
C66 C67 H323 110.7 . .
H321 C67 H323 109.5 . .
H322 C67 H323 109.5 . .
C130 C71 H374 109.3 . .
C130 C71 H375 109.4 . .
H374 C71 H375 109.5 . .
C130 C71 H376 109.8 . .
H374 C71 H376 109.5 . .
H375 C71 H376 109.5 . .
C04S C76 C124 120(3) . .
C04S C76 H179 107.4 . .
C124 C76 H179 107.4 . .
C04S C76 H180 107.5 . .
C124 C76 H180 107.0 . .
H179 C76 H180 106.9 . .
C75 C74 H351 109.1 . .
C75 C74 H352 110.0 . .
H351 C74 H352 109.5 . .
C75 C74 H353 109.4 . .
H351 C74 H353 109.5 . .
H352 C74 H353 109.5 . .
C04U C75 C74 115(3) . .
C04U C75 H184 109.2 . .
C74 C75 H184 108.9 . .
C04U C75 H185 107.4 . .
C74 C75 H185 108.4 . .
H184 C75 H185 107.5 . .
C83 C82 H306 109.3 . .
C83 C82 H307 109.5 . .
H306 C82 H307 109.5 . .
C83 C82 H308 109.6 . .
H306 C82 H308 109.5 . .
H307 C82 H308 109.5 . .
C04F C81 H324 106.9 . .
C04F C81 H325 115.9 . .
H324 C81 H325 109.5 . .
C04F C81 H326 105.4 . .
H324 C81 H326 109.5 . .
H325 C81 H326 109.5 . .
C79 C78 H327 109.7 . .
C79 C78 H328 110.4 . .
H327 C78 H328 109.5 . .
C79 C78 H329 108.3 . .
H327 C78 H329 109.5 . .
H328 C78 H329 109.5 . .
C59 C79 C78 103(3) . .
C59 C79 H62 112.2 . .
C78 C79 H62 112.1 . .
C59 C79 H63 110.2 . .
C78 C79 H63 110.0 . .
H62 C79 H63 109.1 . .
C53 C84 C118 133(3) . .
C53 C84 H104 103.7 . .
C118 C84 H104 105.4 . .
C53 C84 H105 104.0 . .
C118 C84 H105 102.6 . .
H104 C84 H105 105.4 . .
C04L C83 C82 105(2) . .
C04L C83 H232 110.7 . .
C82 C83 H232 110.7 . .
C04L C83 H233 110.7 . .
C82 C83 H233 110.8 . .
H232 C83 H233 108.8 . .
C04P C86 C87 92(4) . .
C04P C86 H238 113.4 . .
C87 C86 H238 113.5 . .
C04P C86 H239 112.9 . .
C87 C86 H239 113.2 . .
H238 C86 H239 110.5 . .
C86 C87 H330 109.0 . .
C86 C87 H331 109.7 . .
H330 C87 H331 109.5 . .
C86 C87 H332 109.6 . .
H330 C87 H332 109.5 . .
H331 C87 H332 109.5 . .
C047 C90 C132 134(3) . .
C047 C90 H272 104.1 . .
C132 C90 H272 103.7 . .
C047 C90 H273 103.6 . .
C132 C90 H273 103.2 . .
H272 C90 H273 105.3 . .
C62 C96 H356 109.5 . .
C62 C96 H357 109.7 . .
H356 C96 H357 109.5 . .
C62 C96 H358 109.2 . .
H356 C96 H358 109.5 . .
H357 C96 H358 109.5 . .
C56 C101 H333 110.1 . .
C56 C101 H334 108.3 . .
H333 C101 H334 109.5 . .
C56 C101 H335 110.0 . .
H333 C101 H335 109.5 . .
H334 C101 H335 109.5 . .
C84 C118 H336 108.9 . .
C84 C118 H337 111.2 . .
H336 C118 H337 109.5 . .
C84 C118 H338 108.3 . .
H336 C118 H338 109.5 . .
H337 C118 H338 109.5 . .
C69 C121 H339 109.9 . .
C69 C121 H340 109.5 . .
H339 C121 H340 109.5 . .
C69 C121 H341 109.0 . .
H339 C121 H341 109.5 . .
H340 C121 H341 109.5 . .
C76 C124 H342 109.5 . .
C76 C124 H343 109.7 . .
H342 C124 H343 109.5 . .
C76 C124 H344 109.2 . .
H342 C124 H344 109.5 . .
H343 C124 H344 109.5 . .
C03J C126 C127 128(5) . .
C03J C126 H129 105.4 . .
C127 C126 H129 104.7 . .
C03J C126 H130 105.5 . .
C127 C126 H130 105.5 . .
H129 C126 H130 106.1 . .
C126 C127 C129 102(4) . .
C126 C127 H131 111.0 . .
C129 C127 H131 110.8 . .
C126 C127 H132 112.1 . .
C129 C127 H132 111.9 . .
H131 C127 H132 109.1 . .
C127 C129 H345 109.1 . .
C127 C129 H346 109.1 . .
H345 C129 H346 109.5 . .
C127 C129 H347 110.3 . .
H345 C129 H347 109.5 . .
H346 C129 H347 109.5 . .
C71 C130 C57 126(2) . .
C71 C130 H277 106.2 . .
C57 C130 H277 105.6 . .
C71 C130 H278 105.8 . .
C57 C130 H278 106.0 . .
H277 C130 H278 106.2 . .
C90 C132 H309 109.7 . .
C90 C132 H310 109.7 . .
H309 C132 H310 109.5 . .
C90 C132 H311 109.1 . .
H309 C132 H311 109.5 . .
H310 C132 H311 109.5 . .
C041 C135 C136 124(2) . .
C041 C135 H301 106.4 . .
C136 C135 H301 106.8 . .
C041 C135 H302 106.6 . .
C136 C135 H302 105.8 . .
H301 C135 H302 106.4 . .
C135 C136 H312 109.7 . .
C135 C136 H313 109.9 . .
H312 C136 H313 109.5 . .
C135 C136 H314 108.9 . .
H312 C136 H314 109.5 . .
H313 C136 H314 109.5 . .
O18 C137 C138 105(2) . .
O18 C137 H109 110.3 . .
C138 C137 H109 109.0 . .
O18 C137 H110 110.8 . .
C138 C137 H110 112.9 . .
H109 C137 H110 108.7 . .
C139 C138 C137 104(3) . .
C139 C138 H282 112.5 . .
C137 C138 H282 113.4 . .
C139 C138 H283 107.7 . .
C137 C138 H283 109.8 . .
H282 C138 H283 109.0 . .
C138 C139 C146 109(3) . .
C138 C139 H284 107.3 . .
C146 C139 H284 106.9 . .
C138 C139 H285 112.6 . .
C146 C139 H285 111.7 . .
H284 C139 H285 108.7 . .
O16 C141 C57 113(2) . .
O16 C141 H80 109.0 . .
C57 C141 H80 109.2 . .
O16 C141 H81 109.0 . .
C57 C141 H81 109.1 . .
H80 C141 H81 107.8 . .
C142 O19 H362 109.4 . .
O19 C142 C143 104(2) . .
O19 C142 H363 110.8 . .
C143 C142 H363 110.9 . .
O19 C142 H364 111.0 . .
C143 C142 H364 110.8 . .
H363 C142 H364 108.9 . .
C142 C143 H365 109.5 . .
C142 C143 H366 109.5 . .
H365 C143 H366 109.5 . .
C142 C143 H367 109.4 . .
H365 C143 H367 109.5 . .
H366 C143 H367 109.5 . .
C150 O21 H368 109.6 . .
C139 C146 H348 113.1 . .
C139 C146 H349 107.8 . .
H348 C146 H349 109.5 . .
C139 C146 H350 107.5 . .
H348 C146 H350 109.5 . .
H349 C146 H350 109.5 . .
C150 C149 H369 109.6 . .
C150 C149 H370 109.4 . .
H369 C149 H370 109.5 . .
C150 C149 H371 109.4 . .
H369 C149 H371 109.5 . .
H370 C149 H371 109.5 . .
C149 C150 O21 105(4) . .
C149 C150 H372 110.8 . .
O21 C150 H372 110.8 . .
C149 C150 H373 110.7 . .
O21 C150 H373 110.7 . .
H372 C150 H373 108.9 . .
C152 O22 H377 109.1 . .
C152 C151 H378 109.4 . .
C152 C151 H379 109.1 . .
H378 C151 H379 109.5 . .
C152 C151 H380 109.9 . .
H378 C151 H380 109.5 . .
H379 C151 H380 109.5 . .
C151 C152 O22 147(3) . .
C151 C152 H381 100.4 . .
O22 C152 H381 100.4 . .
C151 C152 H382 99.7 . .
O22 C152 H382 100.0 . .
H381 C152 H382 104.2 . .

loop_
_geom_bond_atom_site_label_1
_geom_bond_atom_site_label_2
_geom_bond_distance
_geom_bond_site_symmetry_2
Dy01 N00V 2.343(11) .
Dy01 N54 2.370(10) .
Dy01 N59 2.369(11) .
Dy01 N00P 2.383(11) .
Dy01 N53 2.520(11) .
Dy01 N019 2.557(10) .
Dy01 N00W 2.568(11) .
Dy01 N55 2.572(10) .
Dy01 Cd02 3.3517(11) .
Cd02 N51 2.371(10) .
Cd02 N52 2.383(10) .
Cd02 N00W 2.401(11) .
Cd02 N55 2.463(10) .
Cd02 N51 2.584(10) 2_655
Cd02 N52 2.617(10) 2_655
Cd02 N019 2.654(11) .
Cd02 Cd02 3.1424(18) 2_655
N1 C014 1.318(13) .
N1 C014 1.318(13) 2_655
N57 C01C 1.324(15) .
N57 C01D 1.339(15) .
O005 C01F 1.387(14) .
O005 C035 1.422(17) .
O006 C025 1.403(16) .
O006 C03S 1.428(18) .
N49 C01A 1.321(14) .
N49 C01E 1.318(15) .
O008 C01Y 1.382(15) .
O008 C03H 1.415(17) .
N56 C020 1.323(16) .
N56 C01S 1.361(16) .
N54 C020 1.381(16) .
N54 C024 1.416(16) .
N58 C010 1.318(16) .
N58 C02Y 1.355(16) .
N50 C01B 1.329(14) .
N50 C01B 1.329(14) 2_655
O00D C02L 1.389(15) .
O00D C03J 1.54(2) .
N53 C01P 1.372(15) .
N53 C00Z 1.414(15) .
N51 C01E 1.389(15) .
N51 C01B 1.405(15) .
N51 Cd02 2.584(10) 2_655
O00G C02G 1.410(18) .
O00G C03Y 1.47(2) .
O00H C02B 1.370(16) .
O00H C03M 1.417(19) .
O00I C02X 1.348(16) .
O00I C03N 1.396(18) .
N52 C01A 1.355(15) .
N52 C014 1.406(14) .
N52 Cd02 2.617(10) 2_655
N59 C01M 1.361(18) .
N59 C02Q 1.388(18) .
O00L C037 1.379(16) .
O00L C03D 1.430(19) .
N55 C01D 1.371(15) .
N55 C01O 1.421(15) .
O00N C02V 1.370(16) .
O00N C033 1.46(2) .
N00O C024 1.322(17) .
N00O C021 1.344(16) .
N00P C021 1.359(16) .
N00P C031 1.372(16) .
N00Q C01O 1.317(15) .
N00Q C01P 1.341(15) .
O11 C032 1.379(17) .
O11 C03Z 1.46(2) .
N00S C00Z 1.311(15) .
N00S C01W 1.333(16) .
O14 C02T 1.365(18) .
O14 C044 1.39(2) .
O12 C03C 1.364(19) .
O12 C040 1.44(2) .
N00V C01S 1.380(16) .
N00V C02Z 1.397(16) .
N00W C01C 1.403(16) .
N00W C010 1.406(15) .
N00X C02Q 1.327(18) .
N00X C031 1.335(17) .
N00Y C01M 1.354(18) .
N00Y C02Z 1.345(17) .
C00Z C133 1.429(17) .
C010 C01R 1.417(18) .
O1 C02R 1.368(16) .
O1 C049 1.40(2) .
O13 C02M 1.360(16) .
O13 C03V 1.44(2) .
C014 C134 1.449(16) .
C51 C01Q 1.364(18) .
C51 C02O 1.394(18) .
C51 C01E 1.435(16) .
O15 C03F 1.332(18) .
O15 C03O 1.41(2) .
C133 C02W 1.378(18) .
C133 C01U 1.394(17) .
C134 C01G 1.376(16) .
C134 C027 1.406(17) .
N019 C01W 1.375(16) .
N019 C02Y 1.376(16) .
C01A C027 1.466(16) .
C01B C01Q 1.481(18) .
C01C C023 1.426(17) .
C01D C01Z 1.461(16) .
C01F C01K 1.356(18) .
C01F C01Y 1.412(18) .
C01G C02L 1.363(18) .
C01G H1 0.9300 .
C01H C01Z 1.371(17) .
C01H C01K 1.392(16) .
C01H C01O 1.436(17) .
C01I C02E 1.366(19) .
C01I C02J 1.388(19) .
C01I C01S 1.436(19) .
O9 C03B 1.369(18) .
O9 C03T 1.42(2) .
C01K H2 0.9300 .
C01L C01Z 1.358(17) .
C01L C01Y 1.360(16) .
C01L H3 0.9300 .
C01M C029 1.49(2) .
C01N C02C 1.362(19) .
C01N C026 1.396(18) .
C01N C020 1.461(17) .
C01P C01U 1.426(17) .
C01Q C034 1.405(17) .
C01R C02K 1.419(17) .
C01R C023 1.427(18) .
C01T C022 1.370(19) .
C01T C02S 1.414(18) .
C01T C02Y 1.465(18) .
C01U C02H 1.427(17) .
C01V C03B 1.33(2) .
C01V C02E 1.37(2) .
C01V H4 0.9300 .
C01W C022 1.472(17) .
O10 C036 1.36(2) .
O10 C04A 1.50(2) .
C021 C02I 1.443(19) .
C022 C02N 1.333(18) .
C023 C02P 1.379(19) .
C024 C02C 1.446(18) .
C025 C02D 1.371(18) .
C025 C02L 1.410(19) .
C026 C02B 1.386(18) .
C026 H5 0.9300 .
C027 C02D 1.380(17) .
C029 C02U 1.36(2) .
C029 C03K 1.37(2) .
C02A C03E 1.34(2) .
C02A C02I 1.391(19) .
C02A C031 1.45(2) .
C02B C02R 1.41(2) .
C02C C03G 1.407(18) .
C02D H6 0.9300 .
C02E C02Z 1.47(2) .
O17 C03R 1.37(2) .
O17 C03L 1.41(2) .
C02G C02N 1.390(19) .
C02G C02M 1.38(2) .
C02H C02X 1.342(18) .
C02H H7 0.9300 .
C02I C039 1.40(2) .
C02J C036 1.38(2) .
C02J H8 0.9300 .
C02K C037 1.37(2) .
C02K H9 0.9300 .
C02M C02S 1.35(2) .
C02N H10 0.9300 .
C02O C032 1.403(18) .
C02O H11 0.9300 .
C02P C02T 1.380(18) .
C02P H12 0.9300 .
C02Q C02U 1.465(19) .
C02R C03G 1.37(2) .
C02S H13 0.9300 .
C02T C037 1.44(2) .
C02U C038 1.38(2) .
C02V C034 1.34(2) .
C02V C032 1.42(2) .
C02W C03F 1.42(2) .
C02W H14 0.9300 .
C02X C03F 1.47(2) .
C033 C04N 1.54(2) .
C033 H21 0.9700 .
C033 H22 0.9700 .
C034 H15 0.9300 .
C035 C041 1.53(3) .
C035 H136 0.9700 .
C035 H137 0.9700 .
C036 C03B 1.45(2) .
C038 C03C 1.36(2) .
C038 H16 0.9300 .
C039 C03R 1.36(2) .
C039 H17 0.9300 .
O16 C141 1.37(3) .
O16 C03I 1.37(2) .
C03C C03I 1.43(3) .
C03D C046 1.52(2) .
C03D H72 0.9700 .
C03D H73 0.9700 .
C03E C04B 1.38(2) .
C03E H18 0.9300 .
C03G H19 0.9300 .
C03H C047 1.53(2) .
C03H H154 0.9700 .
C03H H155 0.9700 .
C03I C03K 1.39(2) .
C03J C126 1.47(3) .
C03J H118 0.9700 .
C03J H119 0.9700 .
C03K H20 0.9300 .
C03L C03U 1.53(2) .
C03L H85 0.9700 .
C03L H86 0.9700 .
C03M C03X 1.49(2) .
C03M H156 0.9700 .
C03M H157 0.9700 .
C03N C04D 1.51(2) .
C03N H120 0.9700 .
C03N H121 0.9700 .
C03O C53 1.62(3) .
C03O H87 0.9700 .
C03O H88 0.9700 .
O18 C04B 1.42(2) .
O18 C137 1.42(3) .
C03R C04B 1.39(3) .
C03S C045 1.50(2) .
C03S H204 0.9700 .
C03S H205 0.9700 .
C03T C04S 1.56(3) .
C03T H175 0.9700 .
C03T H176 0.9700 .
C03U C04E 1.56(3) .
C03U H89 0.9700 .
C03U H90 0.9700 .
C03V C59 1.55(3) .
C03V H23 0.9700 .
C03V H24 0.9700 .
C03W C042 1.49(3) .
C03W C04H 1.54(2) .
C03W H25 0.9700 .
C03W H26 0.9700 .
C03X C04F 1.57(3) .
C03X H158 0.9700 .
C03X H159 0.9700 .
C03Y C04T 1.50(2) .
C03Y H243 0.9700 .
C03Y H244 0.9700 .
C03Z C04U 1.56(3) .
C03Z H91 0.9700 .
C03Z H92 0.9700 .
C040 C042 1.53(2) .
C040 H29 0.9700 .
C040 H30 0.9700 .
C041 C135 1.516(19) .
C041 H299 0.9700 .
C041 H300 0.9700 .
C042 H31 0.9700 .
C042 H32 0.9700 .
C044 C55 1.58(3) .
C044 H186 0.9700 .
C044 H187 0.9700 .
C045 C62 1.41(4) .
C045 H292 0.9700 .
C045 H293 0.9700 .
C046 C04X 1.47(3) .
C046 H74 0.9700 .
C046 H75 0.9700 .
C047 C90 1.527(19) .
C047 H261 0.9700 .
C047 H262 0.9700 .
C049 C04L 1.58(3) .
C049 H140 0.9700 .
C049 H141 0.9700 .
C04A C04P 1.68(4) .
C04A H234 0.9700 .
C04A H235 0.9700 .
C04D C64 1.538(19) .
C04D H122 0.9700 .
C04D H123 0.9700 .
C04E C04I 1.53(3) .
C04E H93 0.9700 .
C04E H94 0.9700 .
C04F C81 1.74(7) .
C04F H162 0.9700 .
C04F H163 0.9700 .
C53 C84 1.516(18) .
C53 H95 0.9700 .
C53 H96 0.9700 .
C04H H315 0.9600 .
C04H H316 0.9600 .
C04H H317 0.9600 .
C04I H82 0.9600 .
C04I H83 0.9600 .
C04I H84 0.9600 .
C04L C83 1.514(18) .
C04L H142 0.9700 .
C04L H143 0.9700 .
C04M C04X 1.63(3) .
C04M H318 0.9600 .
C04M H319 0.9600 .
C04M H320 0.9600 .
C04N C69 1.63(4) .
C04N H39 0.9700 .
C04N H40 0.9700 .
C04P C86 1.24(4) .
C04P H236 0.9700 .
C04P H237 0.9700 .
C04S C76 1.549(18) .
C04S H177 0.9700 .
C04S H178 0.9700 .
C04T C66 1.547(19) .
C04T H245 0.9700 .
C04T H246 0.9700 .
C04U C75 1.472(18) .
C04U H97 0.9700 .
C04U H98 0.9700 .
C04X H76 0.9700 .
C04X H77 0.9700 .
C57 C141 1.560(16) .
C57 C130 1.561(18) .
C57 H263 0.9700 .
C57 H264 0.9700 .
C55 C56 1.49(6) .
C55 H192 0.9700 .
C55 H193 0.9700 .
C59 C79 1.479(19) .
C59 H47 0.9700 .
C59 H48 0.9700 .
C64 C65 1.568(18) .
C64 H124 0.9700 .
C64 H125 0.9700 .
C66 C67 1.54(2) .
C66 H247 0.9700 .
C66 H248 0.9700 .
C62 C96 1.564(19) .
C62 H354 0.9700 .
C62 H355 0.9700 .
C56 C101 1.55(2) .
C56 H194 0.9700 .
C56 H195 0.9700 .
C65 H359 0.9600 .
C65 H360 0.9600 .
C65 H361 0.9600 .
C69 C121 1.548(19) .
C69 H51 0.9700 .
C69 H52 0.9700 .
C67 H321 0.9600 .
C67 H322 0.9600 .
C67 H323 0.9600 .
C71 C130 1.552(19) .
C71 H374 0.9600 .
C71 H375 0.9600 .
C71 H376 0.9600 .
C76 C124 1.588(19) .
C76 H179 0.9700 .
C76 H180 0.9700 .
C74 C75 1.540(19) .
C74 H351 0.9600 .
C74 H352 0.9600 .
C74 H353 0.9600 .
C75 H184 0.9700 .
C75 H185 0.9700 .
C82 C83 1.507(18) .
C82 H306 0.9600 .
C82 H307 0.9600 .
C82 H308 0.9600 .
C81 H324 0.9600 .
C81 H325 0.9600 .
C81 H326 0.9600 .
C78 C79 1.54(2) .
C78 H327 0.9600 .
C78 H328 0.9600 .
C78 H329 0.9600 .
C79 H62 0.9700 .
C79 H63 0.9700 .
C84 C118 1.53(2) .
C84 H104 0.9700 .
C84 H105 0.9700 .
C83 H232 0.9700 .
C83 H233 0.9700 .
C86 C87 1.581(19) .
C86 H238 0.9700 .
C86 H239 0.9700 .
C87 H330 0.9600 .
C87 H331 0.9600 .
C87 H332 0.9600 .
C90 C132 1.520(19) .
C90 H272 0.9700 .
C90 H273 0.9700 .
C96 H356 0.9600 .
C96 H357 0.9600 .
C96 H358 0.9600 .
C101 H333 0.9600 .
C101 H334 0.9600 .
C101 H335 0.9600 .
C118 H336 0.9600 .
C118 H337 0.9600 .
C118 H338 0.9600 .
C121 H339 0.9600 .
C121 H340 0.9600 .
C121 H341 0.9600 .
C124 H342 0.9600 .
C124 H343 0.9600 .
C124 H344 0.9600 .
C126 C127 1.41(7) .
C126 H129 0.9700 .
C126 H130 0.9700 .
C127 C129 1.92(8) .
C127 H131 0.9700 .
C127 H132 0.9700 .
C129 H345 0.9600 .
C129 H346 0.9600 .
C129 H347 0.9600 .
C130 H277 0.9700 .
C130 H278 0.9700 .
C132 H309 0.9600 .
C132 H310 0.9600 .
C132 H311 0.9600 .
C135 C136 1.593(18) .
C135 H301 0.9700 .
C135 H302 0.9700 .
C136 H312 0.9600 .
C136 H313 0.9600 .
C136 H314 0.9600 .
C137 C138 1.66(4) .
C137 H109 0.9700 .
C137 H110 0.9700 .
C138 C139 1.52(2) .
C138 H282 0.9700 .
C138 H283 0.9700 .
C139 C146 1.54(2) .
C139 H284 0.9700 .
C139 H285 0.9700 .
C141 H80 0.9700 .
C141 H81 0.9700 .
O19 C142 1.40(2) .
O19 H362 0.8200 .
C142 C143 1.41(3) .
C142 H363 0.9700 .
C142 H364 0.9700 .
C143 H365 0.9600 .
C143 H366 0.9600 .
C143 H367 0.9600 .
O21 C150 1.42(3) .
O21 H368 0.8200 .
C146 H348 0.9600 .
C146 H349 0.9600 .
C146 H350 0.9600 .
C149 C150 1.41(4) .
C149 H369 0.9600 .
C149 H370 0.9600 .
C149 H371 0.9600 .
C150 H372 0.9700 .
C150 H373 0.9700 .
O22 C152 1.56(3) .
O22 H377 0.8200 .
C151 C152 1.61(3) .
C151 H378 0.9600 .
C151 H379 0.9600 .
C151 H380 0.9600 .
C152 H381 0.9700 .
C152 H382 0.9700 .

loop_
_geom_hbond_atom_site_label_D
_geom_hbond_atom_site_label_H
_geom_hbond_atom_site_label_A
_geom_hbond_distance_DH
_geom_hbond_distance_HA
_geom_hbond_distance_DA
_geom_hbond_angle_DHA
_geom_hbond_site_symmetry_A
O19 H362 N56 0.82 2.11 2.910(16) 164.0 8_456
O21 H368 N00Y 0.82 2.16 2.95(3) 161.9 3_445

loop_
_geom_torsion_atom_site_label_1
_geom_torsion_atom_site_label_2
_geom_torsion_atom_site_label_3
_geom_torsion_atom_site_label_4
_geom_torsion
_geom_torsion_site_symmetry_1
_geom_torsion_site_symmetry_4
N00V Dy01 Cd02 N51 134.7(4) . .
N54 Dy01 Cd02 N51 -138.8(4) . .
N59 Dy01 Cd02 N51 47.3(5) . .
N00P Dy01 Cd02 N51 -47.4(4) . .
N53 Dy01 Cd02 N51 -68.0(4) . .
N019 Dy01 Cd02 N51 18.9(4) . .
N00W Dy01 Cd02 N51 109.2(5) . .
N55 Dy01 Cd02 N51 -155.7(4) . .
N00V Dy01 Cd02 N52 -133.0(4) . .
N54 Dy01 Cd02 N52 -46.6(4) . .
N59 Dy01 Cd02 N52 139.6(5) . .
N00P Dy01 Cd02 N52 44.9(4) . .
N53 Dy01 Cd02 N52 24.2(4) . .
N019 Dy01 Cd02 N52 111.1(4) . .
N00W Dy01 Cd02 N52 -158.5(4) . .
N55 Dy01 Cd02 N52 -63.5(4) . .
N00V Dy01 Cd02 N00W 25.5(4) . .
N54 Dy01 Cd02 N00W 112.0(5) . .
N59 Dy01 Cd02 N00W -61.9(5) . .
N00P Dy01 Cd02 N00W -156.6(4) . .
N53 Dy01 Cd02 N00W -177.2(4) . .
N019 Dy01 Cd02 N00W -90.3(4) . .
N55 Dy01 Cd02 N00W 95.0(4) . .
N00V Dy01 Cd02 N55 -69.5(4) . .
N54 Dy01 Cd02 N55 16.9(4) . .
N59 Dy01 Cd02 N55 -156.9(5) . .
N00P Dy01 Cd02 N55 108.4(4) . .
N53 Dy01 Cd02 N55 87.7(4) . .
N019 Dy01 Cd02 N55 174.6(4) . .
N00W Dy01 Cd02 N55 -95.0(4) . .
N00V Dy01 Cd02 N51 43.5(4) . 2_655
N54 Dy01 Cd02 N51 129.9(4) . 2_655
N59 Dy01 Cd02 N51 -44.0(5) . 2_655
N00P Dy01 Cd02 N51 -138.6(4) . 2_655
N53 Dy01 Cd02 N51 -159.3(4) . 2_655
N019 Dy01 Cd02 N51 -72.4(4) . 2_655
N00W Dy01 Cd02 N51 17.9(4) . 2_655
N55 Dy01 Cd02 N51 113.0(4) . 2_655
N00V Dy01 Cd02 N52 -43.7(4) . 2_655
N54 Dy01 Cd02 N52 42.7(4) . 2_655
N59 Dy01 Cd02 N52 -131.1(5) . 2_655
N00P Dy01 Cd02 N52 134.2(4) . 2_655
N53 Dy01 Cd02 N52 113.5(4) . 2_655
N019 Dy01 Cd02 N52 -159.6(4) . 2_655
N00W Dy01 Cd02 N52 -69.2(4) . 2_655
N55 Dy01 Cd02 N52 25.8(4) . 2_655
N00V Dy01 Cd02 N019 115.9(4) . .
N54 Dy01 Cd02 N019 -157.7(4) . .
N59 Dy01 Cd02 N019 28.4(5) . .
N00P Dy01 Cd02 N019 -66.2(4) . .
N53 Dy01 Cd02 N019 -86.9(4) . .
N00W Dy01 Cd02 N019 90.3(4) . .
N55 Dy01 Cd02 N019 -174.6(4) . .
N00V Dy01 Cd02 Cd02 -20.0(7) . 2_655
N54 Dy01 Cd02 Cd02 66.5(7) . 2_655
N59 Dy01 Cd02 Cd02 -107.4(7) . 2_655
N00P Dy01 Cd02 Cd02 157.9(7) . 2_655
N53 Dy01 Cd02 Cd02 137.3(7) . 2_655
N019 Dy01 Cd02 Cd02 -135.8(7) . 2_655
N00W Dy01 Cd02 Cd02 -45.5(7) . 2_655
N55 Dy01 Cd02 Cd02 49.5(7) . 2_655
N00V Dy01 N54 C020 42.9(10) . .
N59 Dy01 N54 C020 103.2(10) . .
N00P Dy01 N54 C020 164.1(10) . .
N53 Dy01 N54 C020 -121.0(10) . .
N019 Dy01 N54 C020 -135.6(11) . .
N00W Dy01 N54 C020 -15.6(11) . .
N55 Dy01 N54 C020 -58.8(10) . .
Cd02 Dy01 N54 C020 -71.4(10) . .
N00V Dy01 N54 C024 -165.3(11) . .
N59 Dy01 N54 C024 -105.1(10) . .
N00P Dy01 N54 C024 -44.1(10) . .
N53 Dy01 N54 C024 30.8(10) . .
N019 Dy01 N54 C024 16.2(17) . .
N00W Dy01 N54 C024 136.2(9) . .
N55 Dy01 N54 C024 93.0(10) . .
Cd02 Dy01 N54 C024 80.4(10) . .
N00V Dy01 N53 C01P -35.8(16) . .
N54 Dy01 N53 C01P 14.1(9) . .
N59 Dy01 N53 C01P 139.1(9) . .
N00P Dy01 N53 C01P 83.8(9) . .
N019 Dy01 N53 C01P -171.1(10) . .
N00W Dy01 N53 C01P -114.6(9) . .
N55 Dy01 N53 C01P -58.7(9) . .
Cd02 Dy01 N53 C01P -112.6(10) . .
N00V Dy01 N53 C00Z -166.3(9) . .
N54 Dy01 N53 C00Z -116.4(8) . .
N59 Dy01 N53 C00Z 8.7(10) . .
N00P Dy01 N53 C00Z -46.7(8) . .
N019 Dy01 N53 C00Z 58.4(8) . .
N00W Dy01 N53 C00Z 114.9(8) . .
N55 Dy01 N53 C00Z 170.8(9) . .
Cd02 Dy01 N53 C00Z 116.9(8) . .
N52 Cd02 N51 C01E -61.5(8) . .
N00W Cd02 N51 C01E 123.7(8) . .
N55 Cd02 N51 C01E -17.0(15) . .
N51 Cd02 N51 C01E -175.3(9) 2_655 .
N52 Cd02 N51 C01E -121.6(8) 2_655 .
N019 Cd02 N51 C01E 73.8(8) . .
Cd02 Cd02 N51 C01E -121.6(8) 2_655 .
Dy01 Cd02 N51 C01E 59.6(8) . .
N52 Cd02 N51 C01B 175.3(10) . .
N00W Cd02 N51 C01B 0.5(11) . .
N55 Cd02 N51 C01B -140.1(11) . .
N51 Cd02 N51 C01B 61.5(8) 2_655 .
N52 Cd02 N51 C01B 115.2(9) 2_655 .
N019 Cd02 N51 C01B -49.4(9) . .
Cd02 Cd02 N51 C01B 115.2(10) 2_655 .
Dy01 Cd02 N51 C01B -63.6(10) . .
N52 Cd02 N51 Cd02 60.1(3) . 2_655
N00W Cd02 N51 Cd02 -114.7(4) . 2_655
N55 Cd02 N51 Cd02 104.7(10) . 2_655
N51 Cd02 N51 Cd02 -53.7(3) 2_655 2_655
N52 Cd02 N51 Cd02 0.0(3) 2_655 2_655
N019 Cd02 N51 Cd02 -164.5(3) . 2_655
Dy01 Cd02 N51 Cd02 -178.75(5) . 2_655
N51 Cd02 N52 C01A 58.6(8) . .
N00W Cd02 N52 C01A -135.6(12) . .
N55 Cd02 N52 C01A -108.2(8) . .
N51 Cd02 N52 C01A 117.8(8) 2_655 .
N52 Cd02 N52 C01A 171.3(9) 2_655 .
N019 Cd02 N52 C01A -2.7(10) . .
Cd02 Cd02 N52 C01A 117.8(9) 2_655 .
Dy01 Cd02 N52 C01A -64.9(9) . .
N51 Cd02 N52 C014 -169.8(9) . .
N00W Cd02 N52 C014 -4.0(17) . .
N55 Cd02 N52 C014 23.4(9) . .
N51 Cd02 N52 C014 -110.6(8) 2_655 .
N52 Cd02 N52 C014 -57.1(8) 2_655 .
N019 Cd02 N52 C014 128.9(8) . .
Cd02 Cd02 N52 C014 -110.6(9) 2_655 .
Dy01 Cd02 N52 C014 66.7(9) . .
N51 Cd02 N52 Cd02 -59.2(3) . 2_655
N00W Cd02 N52 Cd02 106.6(11) . 2_655
N55 Cd02 N52 Cd02 134.0(3) . 2_655
N51 Cd02 N52 Cd02 0.0(3) 2_655 2_655
N52 Cd02 N52 Cd02 53.6(3) 2_655 2_655
N019 Cd02 N52 Cd02 -120.5(3) . 2_655
Dy01 Cd02 N52 Cd02 177.33(5) . 2_655
N00V Dy01 N59 C01M -44.9(11) . .
N54 Dy01 N59 C01M -105.3(11) . .
N00P Dy01 N59 C01M -165.7(12) . .
N53 Dy01 N59 C01M 136.9(10) . .
N019 Dy01 N59 C01M 91.4(11) . .
N00W Dy01 N59 C01M 29.8(11) . .
N55 Dy01 N59 C01M 11.6(18) . .
Cd02 Dy01 N59 C01M 69.1(11) . .
N00V Dy01 N59 C02Q 161.3(11) . .
N54 Dy01 N59 C02Q 101.0(11) . .
N00P Dy01 N59 C02Q 40.6(10) . .
N53 Dy01 N59 C02Q -16.8(12) . .
N019 Dy01 N59 C02Q -62.3(10) . .
N00W Dy01 N59 C02Q -123.9(11) . .
N55 Dy01 N59 C02Q -142.1(11) . .
Cd02 Dy01 N59 C02Q -84.6(11) . .
N51 Cd02 N55 C01D -151.4(10) . .
N52 Cd02 N55 C01D -109.9(8) . .
N00W Cd02 N55 C01D 61.7(8) . .
N51 Cd02 N55 C01D 2.2(10) 2_655 .
N52 Cd02 N55 C01D -43.9(8) 2_655 .
N019 Cd02 N55 C01D 120.6(8) . .
Cd02 Cd02 N55 C01D -61.2(9) 2_655 .
Dy01 Cd02 N55 C01D 116.5(9) . .
N51 Cd02 N55 C01O -24.8(16) . .
N52 Cd02 N55 C01O 16.8(9) . .
N00W Cd02 N55 C01O -171.7(10) . .
N51 Cd02 N55 C01O 128.8(9) 2_655 .
N52 Cd02 N55 C01O 82.7(9) 2_655 .
N019 Cd02 N55 C01O -112.8(9) . .
Cd02 Cd02 N55 C01O 65.4(10) 2_655 .
Dy01 Cd02 N55 C01O -116.9(10) . .
N51 Cd02 N55 Dy01 92.1(10) . .
N52 Cd02 N55 Dy01 133.6(3) . .
N00W Cd02 N55 Dy01 -54.8(3) . .
N51 Cd02 N55 Dy01 -114.4(4) 2_655 .
N52 Cd02 N55 Dy01 -160.4(3) 2_655 .
N019 Cd02 N55 Dy01 4.1(3) . .
Cd02 Cd02 N55 Dy01 -177.70(6) 2_655 .
N00V Dy01 N55 C01D 12.6(8) . .
N54 Dy01 N55 C01D 82.2(8) . .
N59 Dy01 N55 C01D -40.2(15) . .
N00P Dy01 N55 C01D 136.5(8) . .
N53 Dy01 N55 C01D -175.1(9) . .
N019 Dy01 N55 C01D -116.6(8) . .
N00W Dy01 N55 C01D -60.4(8) . .
Cd02 Dy01 N55 C01D -112.4(9) . .
N00V Dy01 N55 C01O -114.3(9) . .
N54 Dy01 N55 C01O -44.7(9) . .
N59 Dy01 N55 C01O -167.1(10) . .
N00P Dy01 N55 C01O 9.6(10) . .
N53 Dy01 N55 C01O 58.0(8) . .
N019 Dy01 N55 C01O 116.5(9) . .
N00W Dy01 N55 C01O 172.7(10) . .
Cd02 Dy01 N55 C01O 120.7(9) . .
N00V Dy01 N55 Cd02 125.0(3) . .
N54 Dy01 N55 Cd02 -165.4(4) . .
N59 Dy01 N55 Cd02 72.1(11) . .
N00P Dy01 N55 Cd02 -111.1(4) . .
N53 Dy01 N55 Cd02 -62.7(3) . .
N019 Dy01 N55 Cd02 -4.2(3) . .
N00W Dy01 N55 Cd02 52.0(3) . .
N00V Dy01 N00P C021 109.3(10) . .
N54 Dy01 N00P C021 48.3(10) . .
N59 Dy01 N00P C021 170.6(11) . .
N53 Dy01 N00P C021 -51.9(10) . .
N019 Dy01 N00P C021 -114.9(10) . .
N00W Dy01 N00P C021 -132.5(12) . .
N55 Dy01 N00P C021 -8.2(12) . .
Cd02 Dy01 N00P C021 -68.8(11) . .
N00V Dy01 N00P C031 -106.7(11) . .
N54 Dy01 N00P C031 -167.7(11) . .
N59 Dy01 N00P C031 -45.3(10) . .
N53 Dy01 N00P C031 92.1(11) . .
N019 Dy01 N00P C031 29.1(11) . .
N00W Dy01 N00P C031 11.5(18) . .
N55 Dy01 N00P C031 135.8(10) . .
Cd02 Dy01 N00P C031 75.3(11) . .
N54 Dy01 N00V C01S -50.6(10) . .
N59 Dy01 N00V C01S -173.2(11) . .
N00P Dy01 N00V C01S -111.4(10) . .
N53 Dy01 N00V C01S 2.6(17) . .
N019 Dy01 N00V C01S 128.8(9) . .
N00W Dy01 N00V C01S 85.2(10) . .
N55 Dy01 N00V C01S 23.3(10) . .
Cd02 Dy01 N00V C01S 66.9(10) . .
N54 Dy01 N00V C02Z 172.2(11) . .
N59 Dy01 N00V C02Z 49.6(10) . .
N00P Dy01 N00V C02Z 111.4(10) . .
N53 Dy01 N00V C02Z -134.6(11) . .
N019 Dy01 N00V C02Z -8.4(12) . .
N00W Dy01 N00V C02Z -52.0(10) . .
N55 Dy01 N00V C02Z -113.9(10) . .
Cd02 Dy01 N00V C02Z -70.3(11) . .
N51 Cd02 N00W C01C 127.8(7) . .
N52 Cd02 N00W C01C -35.4(16) . .
N55 Cd02 N00W C01C -64.8(7) . .
N51 Cd02 N00W C01C 73.9(8) 2_655 .
N52 Cd02 N00W C01C 13.4(8) 2_655 .
N019 Cd02 N00W C01C -175.6(8) . .
Cd02 Cd02 N00W C01C 58.3(8) 2_655 .
Dy01 Cd02 N00W C01C -119.6(8) . .
N51 Cd02 N00W C010 8.6(11) . .
N52 Cd02 N00W C010 -154.6(11) . .
N55 Cd02 N00W C010 175.9(10) . .
N51 Cd02 N00W C010 -45.3(9) 2_655 .
N52 Cd02 N00W C010 -105.8(9) 2_655 .
N019 Cd02 N00W C010 65.2(9) . .
Cd02 Cd02 N00W C010 -60.9(10) 2_655 .
Dy01 Cd02 N00W C010 121.2(10) . .
N51 Cd02 N00W Dy01 -112.6(4) . .
N52 Cd02 N00W Dy01 84.2(12) . .
N55 Cd02 N00W Dy01 54.7(3) . .
N51 Cd02 N00W Dy01 -166.5(3) 2_655 .
N52 Cd02 N00W Dy01 132.9(3) 2_655 .
N019 Cd02 N00W Dy01 -56.0(3) . .
Cd02 Cd02 N00W Dy01 177.85(4) 2_655 .
N00V Dy01 N00W C01C -48.1(9) . .
N54 Dy01 N00W C01C 7.8(10) . .
N59 Dy01 N00W C01C -117.7(9) . .
N00P Dy01 N00W C01C -171.2(10) . .
N53 Dy01 N00W C01C 111.6(9) . .
N019 Dy01 N00W C01C 169.4(10) . .
N55 Dy01 N00W C01C 55.6(9) . .
Cd02 Dy01 N00W C01C 109.4(9) . .
N00V Dy01 N00W C010 84.4(9) . .
N54 Dy01 N00W C010 140.4(9) . .
N59 Dy01 N00W C010 14.9(10) . .
N00P Dy01 N00W C010 -38.7(16) . .
N53 Dy01 N00W C010 -115.9(9) . .
N019 Dy01 N00W C010 -58.1(9) . .
N55 Dy01 N00W C010 -171.9(10) . .
Cd02 Dy01 N00W C010 -118.1(10) . .
N00V Dy01 N00W Cd02 -157.5(4) . .
N54 Dy01 N00W Cd02 -101.5(4) . .
N59 Dy01 N00W Cd02 133.0(3) . .
N00P Dy01 N00W Cd02 79.4(11) . .
N53 Dy01 N00W Cd02 2.2(3) . .
N019 Dy01 N00W Cd02 60.0(3) . .
N55 Dy01 N00W Cd02 -53.8(3) . .
C01W N00S C00Z N53 -5(2) . .
C01W N00S C00Z C133 174.3(12) . .
C01P N53 C00Z N00S -178.9(12) . .
Dy01 N53 C00Z N00S -42.0(15) . .
C01P N53 C00Z C133 2.0(14) . .
Dy01 N53 C00Z C133 138.8(9) . .
C02Y N58 C010 C01R -175.5(13) . .
C02Y N58 C010 N00W 1(2) . .
C01C N00W C010 N58 -178.8(12) . .
Cd02 N00W C010 N58 -57.3(15) . .
Dy01 N00W C010 N58 42.8(16) . .
C01C N00W C010 C01R -1.7(14) . .
Cd02 N00W C010 C01R 119.8(10) . .
Dy01 N00W C010 C01R -140.1(9) . .
C014 N1 C014 N52 2.1(9) 2_655 .
C014 N1 C014 C134 -177.2(13) 2_655 .
C01A N52 C014 N1 179.9(10) . .
Cd02 N52 C014 N1 45.1(15) . .
Cd02 N52 C014 N1 -44.3(14) 2_655 .
C01A N52 C014 C134 -0.7(14) . .
Cd02 N52 C014 C134 -135.5(9) . .
Cd02 N52 C014 C134 135.1(8) 2_655 .
N00S C00Z C133 C02W 3(2) . .
N53 C00Z C133 C02W -178.3(14) . .
N00S C00Z C133 C01U 176.0(12) . .
N53 C00Z C133 C01U -4.8(14) . .
N1 C014 C134 C01G 0(2) . .
N52 C014 C134 C01G -178.9(14) . .
N1 C014 C134 C027 177.8(10) . .
N52 C014 C134 C027 -1.6(14) . .
N00V Dy01 N019 C01W 137.1(8) . .
N54 Dy01 N019 C01W -44.7(15) . .
N59 Dy01 N019 C01W 81.6(9) . .
N00P Dy01 N019 C01W 11.6(9) . .
N53 Dy01 N019 C01W -60.7(8) . .
N00W Dy01 N019 C01W -174.5(9) . .
N55 Dy01 N019 C01W -118.1(8) . .
Cd02 Dy01 N019 C01W -122.1(9) . .
N00V Dy01 N019 C02Y 11.8(11) . .
N54 Dy01 N019 C02Y -170.0(10) . .
N59 Dy01 N019 C02Y -43.7(9) . .
N00P Dy01 N019 C02Y -113.6(9) . .
N53 Dy01 N019 C02Y 174.1(10) . .
N00W Dy01 N019 C02Y 60.3(9) . .
N55 Dy01 N019 C02Y 116.7(9) . .
Cd02 Dy01 N019 C02Y 112.7(10) . .
N00V Dy01 N019 Cd02 -100.9(4) . .
N54 Dy01 N019 Cd02 77.3(11) . .
N59 Dy01 N019 Cd02 -156.4(4) . .
N00P Dy01 N019 Cd02 133.7(3) . .
N53 Dy01 N019 Cd02 61.4(3) . .
N00W Dy01 N019 Cd02 -52.4(3) . .
N55 Dy01 N019 Cd02 4.0(3) . .
N51 Cd02 N019 C01W -54.1(9) . .
N52 Cd02 N019 C01W 2.3(11) . .
N00W Cd02 N019 C01W 168.5(10) . .
N55 Cd02 N019 C01W 107.0(9) . .
N51 Cd02 N019 C01W -116.9(9) 2_655 .
N52 Cd02 N019 C01W -156.8(11) 2_655 .
Cd02 Cd02 N019 C01W -71.1(10) 2_655 .
Dy01 Cd02 N019 C01W 111.1(10) . .
N51 Cd02 N019 C02Y 81.5(9) . .
N52 Cd02 N019 C02Y 137.8(9) . .
N00W Cd02 N019 C02Y -56.0(9) . .
N55 Cd02 N019 C02Y -117.5(9) . .
N51 Cd02 N019 C02Y 18.7(10) 2_655 .
N52 Cd02 N019 C02Y -21.3(17) 2_655 .
Cd02 Cd02 N019 C02Y 64.4(10) 2_655 .
Dy01 Cd02 N019 C02Y -113.4(10) . .
N51 Cd02 N019 Dy01 -165.2(3) . .
N52 Cd02 N019 Dy01 -108.8(4) . .
N00W Cd02 N019 Dy01 57.4(3) . .
N55 Cd02 N019 Dy01 -4.1(3) . .
N51 Cd02 N019 Dy01 132.0(3) 2_655 .
N52 Cd02 N019 Dy01 92.1(11) 2_655 .
Cd02 Cd02 N019 Dy01 177.76(6) 2_655 .
C01E N49 C01A N52 -4(2) . .
C01E N49 C01A C027 175.7(12) . .
C014 N52 C01A N49 -177.1(12) . .
Cd02 N52 C01A N49 -39.8(16) . .
Cd02 N52 C01A N49 50.3(16) 2_655 .
C014 N52 C01A C027 2.8(14) . .
Cd02 N52 C01A C027 140.1(9) . .
Cd02 N52 C01A C027 -129.7(9) 2_655 .
C01B N50 C01B N51 3.3(9) 2_655 .
C01B N50 C01B C01Q -175.9(14) 2_655 .
C01E N51 C01B N50 179.6(11) . .
Cd02 N51 C01B N50 -54.8(14) . .
Cd02 N51 C01B N50 36.7(15) 2_655 .
C01E N51 C01B C01Q -1.1(14) . .
Cd02 N51 C01B C01Q 124.5(9) . .
Cd02 N51 C01B C01Q -144.0(8) 2_655 .
C01D N57 C01C N00W -6(2) . .
C01D N57 C01C C023 174.8(12) . .
C010 N00W C01C N57 -178.2(12) . .
Cd02 N00W C01C N57 55.6(14) . .
Dy01 N00W C01C N57 -39.5(16) . .
C010 N00W C01C C023 1.5(14) . .
Cd02 N00W C01C C023 -124.7(9) . .
Dy01 N00W C01C C023 140.2(9) . .
C01C N57 C01D N55 -1(2) . .
C01C N57 C01D C01Z 176.9(12) . .
C01O N55 C01D N57 -176.7(12) . .
Cd02 N55 C01D N57 -42.9(15) . .
Dy01 N55 C01D N57 51.5(15) . .
C01O N55 C01D C01Z 4.7(14) . .
Cd02 N55 C01D C01Z 138.6(8) . .
Dy01 N55 C01D C01Z -127.0(9) . .
C01A N49 C01E N51 -3(2) . .
C01A N49 C01E C51 176.6(12) . .
C01B N51 C01E N49 -179.0(13) . .
Cd02 N51 C01E N49 51.2(15) . .
Cd02 N51 C01E N49 -38.9(17) 2_655 .
C01B N51 C01E C51 1.6(14) . .
Cd02 N51 C01E C51 -128.2(9) . .
Cd02 N51 C01E C51 141.7(8) 2_655 .
C01Q C51 C01E N49 179.1(12) . .
C02O C51 C01E N49 -5(2) . .
C01Q C51 C01E N51 -1.4(15) . .
C02O C51 C01E N51 174.0(14) . .
C035 O005 C01F C01K -2(2) . .
C035 O005 C01F C01Y -179.2(13) . .
C027 C134 C01G C02L 2(2) . .
C014 C134 C01G C02L 179.4(14) . .
O005 C01F C01K C01H -178.9(12) . .
C01Y C01F C01K C01H -2(2) . .
C01Z C01H C01K C01F 0.9(19) . .
C01O C01H C01K C01F 177.1(13) . .
C02Z N00Y C01M N59 7(2) . .
C02Z N00Y C01M C029 -168.5(14) . .
C02Q N59 C01M N00Y -173.5(15) . .
Dy01 N59 C01M N00Y 29(2) . .
C02Q N59 C01M C029 2.4(16) . .
Dy01 N59 C01M C029 -155.0(9) . .
C01P N00Q C01O N55 0(2) . .
C01P N00Q C01O C01H -176.2(12) . .
C01D N55 C01O N00Q -179.0(12) . .
Cd02 N55 C01O N00Q 51.3(16) . .
Dy01 N55 C01O N00Q -46.9(16) . .
C01D N55 C01O C01H -2.7(13) . .
Cd02 N55 C01O C01H -132.4(9) . .
Dy01 N55 C01O C01H 129.4(9) . .
C01Z C01H C01O N00Q 176.0(12) . .
C01K C01H C01O N00Q 0(2) . .
C01Z C01H C01O N55 -0.4(14) . .
C01K C01H C01O N55 -176.9(12) . .
C01O N00Q C01P N53 3(2) . .
C01O N00Q C01P C01U -178.8(12) . .
C00Z N53 C01P N00Q 179.7(12) . .
Dy01 N53 C01P N00Q 44.4(16) . .
C00Z N53 C01P C01U 1.6(14) . .
Dy01 N53 C01P C01U -133.6(9) . .
C02O C51 C01Q C034 3(2) . .
C01E C51 C01Q C034 179.2(12) . .
C02O C51 C01Q C01B -175.3(12) . .
C01E C51 C01Q C01B 0.7(15) . .
N50 C01B C01Q C51 179.6(11) . .
N51 C01B C01Q C51 0.3(14) . .
N50 C01B C01Q C034 1(2) . .
N51 C01B C01Q C034 -178.1(14) . .
N58 C010 C01R C02K -4(2) . .
N00W C010 C01R C02K 179.0(14) . .
N58 C010 C01R C023 178.4(12) . .
N00W C010 C01R C023 1.2(15) . .
C020 N56 C01S N00V -5(2) . .
C020 N56 C01S C01I 178.3(13) . .
C02Z N00V C01S N56 -171.2(12) . .
Dy01 N00V C01S N56 45.4(16) . .
C02Z N00V C01S C01I 5.5(15) . .
Dy01 N00V C01S C01I -137.8(10) . .
C02E C01I C01S N56 173.4(13) . .
C02J C01I C01S N56 -14(2) . .
C02E C01I C01S N00V -3.3(16) . .
C02J C01I C01S N00V 169.1(15) . .
C02W C133 C01U C01P 179.8(13) . .
C00Z C133 C01U C01P 5.7(15) . .
C02W C133 C01U C02H -3(2) . .
C00Z C133 C01U C02H -176.8(12) . .
N00Q C01P C01U C133 177.2(12) . .
N53 C01P C01U C133 -4.7(15) . .
N00Q C01P C01U C02H 0(2) . .
N53 C01P C01U C02H 178.2(14) . .
C00Z N00S C01W N019 -1(2) . .
C00Z N00S C01W C022 176.1(12) . .
C02Y N019 C01W N00S 179.6(13) . .
Dy01 N019 C01W N00S 50.6(16) . .
Cd02 N019 C01W N00S -42.5(17) . .
C02Y N019 C01W C022 1.8(15) . .
Dy01 N019 C01W C022 -127.2(9) . .
Cd02 N019 C01W C022 139.7(9) . .
C01Z C01L C01Y O008 178.4(13) . .
C01Z C01L C01Y C01F -1(2) . .
C03H O008 C01Y C01L -2(2) . .
C03H O008 C01Y C01F 177.2(14) . .
C01K C01F C01Y C01L 2(2) . .
O005 C01F C01Y C01L 179.3(12) . .
C01K C01F C01Y O008 -177.1(13) . .
O005 C01F C01Y O008 -0.2(18) . .
C01Y C01L C01Z C01H 0(2) . .
C01Y C01L C01Z C01D -179.9(14) . .
C01K C01H C01Z C01L 0.3(19) . .
C01O C01H C01Z C01L -176.6(12) . .
C01K C01H C01Z C01D -180.0(11) . .
C01O C01H C01Z C01D 3.1(14) . .
N57 C01D C01Z C01L -4(2) . .
N55 C01D C01Z C01L 174.7(13) . .
N57 C01D C01Z C01H 176.4(11) . .
N55 C01D C01Z C01H -5.0(14) . .
C01S N56 C020 N54 -3(2) . .
C01S N56 C020 C01N 175.6(12) . .
C024 N54 C020 N56 175.8(12) . .
Dy01 N54 C020 N56 -28.4(18) . .
C024 N54 C020 C01N -3.3(14) . .
Dy01 N54 C020 C01N 152.4(8) . .
C02C C01N C020 N56 -179.6(13) . .
C026 C01N C020 N56 6(2) . .
C02C C01N C020 N54 -0.4(15) . .
C026 C01N C020 N54 -175.0(14) . .
C024 N00O C021 N00P -1(2) . .
C024 N00O C021 C02I 172.6(13) . .
C031 N00P C021 N00O 171.5(14) . .
Dy01 N00P C021 N00O -39.4(19) . .
C031 N00P C021 C02I -2.8(15) . .
Dy01 N00P C021 C02I 146.3(9) . .
C02S C01T C022 C02N 1(2) . .
C02Y C01T C022 C02N -175.9(13) . .
C02S C01T C022 C01W 179.5(12) . .
C02Y C01T C022 C01W 2.5(15) . .
N00S C01W C022 C02N -2(2) . .
N019 C01W C022 C02N 175.6(14) . .
N00S C01W C022 C01T 179.4(12) . .
N019 C01W C022 C01T -2.7(15) . .
C010 C01R C023 C02P -176.8(13) . .
C02K C01R C023 C02P 5(2) . .
C010 C01R C023 C01C -0.3(15) . .
C02K C01R C023 C01C -178.4(12) . .
N57 C01C C023 C02P -5(2) . .
N00W C01C C023 C02P 175.4(14) . .
N57 C01C C023 C01R 178.9(12) . .
N00W C01C C023 C01R -0.8(15) . .
C021 N00O C024 N54 7(2) . .
C021 N00O C024 C02C -173.5(14) . .
C020 N54 C024 N00O -174.6(13) . .
Dy01 N54 C024 N00O 29.6(18) . .
C020 N54 C024 C02C 5.6(15) . .
Dy01 N54 C024 C02C -150.2(9) . .
C03S O006 C025 C02D -5(2) . .
C03S O006 C025 C02L 176.2(14) . .
C02C C01N C026 C02B 2(2) . .
C020 C01N C026 C02B 175.8(14) . .
C01G C134 C027 C02D -1(2) . .
C014 C134 C027 C02D -178.6(12) . .
C01G C134 C027 C01A -179.2(12) . .
C014 C134 C027 C01A 3.1(14) . .
N49 C01A C027 C02D -2(2) . .
N52 C01A C027 C02D 178.2(14) . .
N49 C01A C027 C134 176.1(12) . .
N52 C01A C027 C134 -3.8(15) . .
N00Y C01M C029 C02U 175.9(14) . .
N59 C01M C029 C02U -0.3(18) . .
N00Y C01M C029 C03K -7(3) . .
N59 C01M C029 C03K 177.3(19) . .
C03M O00H C02B C026 -3(2) . .
C03M O00H C02B C02R 179.3(14) . .
C01N C026 C02B O00H 179.9(13) . .
C01N C026 C02B C02R -3(2) . .
C026 C01N C02C C03G -1(2) . .
C020 C01N C02C C03G -175.9(13) . .
C026 C01N C02C C024 179.2(13) . .
C020 C01N C02C C024 3.9(16) . .
N00O C024 C02C C01N 174.2(13) . .
N54 C024 C02C C01N -6.0(16) . .
N00O C024 C02C C03G -6(3) . .
N54 C024 C02C C03G 173.7(15) . .
O006 C025 C02D C027 179.0(13) . .
C02L C025 C02D C027 -2(2) . .
C134 C027 C02D C025 1(2) . .
C01A C027 C02D C025 178.4(14) . .
C02J C01I C02E C01V 2(2) . .
C01S C01I C02E C01V 175.3(13) . .
C02J C01I C02E C02Z -173.8(13) . .
C01S C01I C02E C02Z -0.4(16) . .
C03B C01V C02E C01I -2(2) . .
C03B C01V C02E C02Z 172.9(16) . .
C03Y O00G C02G C02N -1(2) . .
C03Y O00G C02G C02M -179.9(16) . .
C133 C01U C02H C02X 3(2) . .
C01P C01U C02H C02X 179.8(15) . .
C03E C02A C02I C039 1(2) . .
C031 C02A C02I C039 178.1(14) . .
C03E C02A C02I C021 -176.1(15) . .
C031 C02A C02I C021 1.4(16) . .
N00O C021 C02I C02A -173.9(13) . .
N00P C021 C02I C02A 0.8(17) . .
N00O C021 C02I C039 10(3) . .
N00P C021 C02I C039 -175.2(17) . .
C02E C01I C02J C036 0(2) . .
C01S C01I C02J C036 -171.3(15) . .
C010 C01R C02K C037 177.0(15) . .
C023 C01R C02K C037 -5(2) . .
C134 C01G C02L O00D 179.3(13) . .
C134 C01G C02L C025 -4(2) . .
C03J O00D C02L C01G -7(2) . .
C03J O00D C02L C025 175.9(16) . .
C02D C025 C02L C01G 4(2) . .
O006 C025 C02L C01G -177.3(13) . .
C02D C025 C02L O00D -179.2(13) . .
O006 C025 C02L O00D 0(2) . .
C03V O13 C02M C02S 1(3) . .
C03V O13 C02M C02G -175.4(17) . .
C02N C02G C02M C02S 3(3) . .
O00G C02G C02M C02S -177.4(14) . .
C02N C02G C02M O13 179.8(15) . .
O00G C02G C02M O13 -1(2) . .
C01T C022 C02N C02G 1(2) . .
C01W C022 C02N C02G -177.1(14) . .
C02M C02G C02N C022 -3(2) . .
O00G C02G C02N C022 177.7(14) . .
C01Q C51 C02O C032 -2(2) . .
C01E C51 C02O C032 -176.7(14) . .
C01R C023 C02P C02T -1(2) . .
C01C C023 C02P C02T -176.4(14) . .
C031 N00X C02Q N59 -5(2) . .
C031 N00X C02Q C02U 173.7(14) . .
C01M N59 C02Q N00X 175.0(15) . .
Dy01 N59 C02Q N00X -28(2) . .
C01M N59 C02Q C02U -3.6(16) . .
Dy01 N59 C02Q C02U 153.7(9) . .
C049 O1 C02R C03G -3(3) . .
C049 O1 C02R C02B 177.2(16) . .
O00H C02B C02R O1 0(2) . .
C026 C02B C02R O1 -177.4(14) . .
O00H C02B C02R C03G -179.7(14) . .
C026 C02B C02R C03G 3(2) . .
O13 C02M C02S C01T -177.4(15) . .
C02G C02M C02S C01T -1(2) . .
C022 C01T C02S C02M -1(2) . .
C02Y C01T C02S C02M 175.2(15) . .
C023 C02P C02T O14 178.6(14) . .
C023 C02P C02T C037 -3(2) . .
C044 O14 C02T C02P -2(3) . .
C044 O14 C02T C037 179.6(17) . .
C03K C029 C02U C038 1(3) . .
C01M C029 C02U C038 179.3(15) . .
C03K C029 C02U C02Q -179.8(16) . .
C01M C029 C02U C02Q -1.8(17) . .
N00X C02Q C02U C029 -175.2(14) . .
N59 C02Q C02U C029 3.4(17) . .
N00X C02Q C02U C038 4(3) . .
N59 C02Q C02U C038 -177.9(16) . .
C033 O00N C02V C034 -2(2) . .
C033 O00N C02V C032 179.1(15) . .
C01U C133 C02W C03F 2(2) . .
C00Z C133 C02W C03F 174.6(15) . .
C01U C02H C02X O00I 176.4(14) . .
C01U C02H C02X C03F -3(2) . .
C03N O00I C02X C02H 3(3) . .
C03N O00I C02X C03F -178.2(16) . .
C010 N58 C02Y N019 6(2) . .
C010 N58 C02Y C01T -175.9(13) . .
C01W N019 C02Y N58 178.2(13) . .
Dy01 N019 C02Y N58 -54.1(17) . .
Cd02 N019 C02Y N58 36.3(17) . .
C01W N019 C02Y C01T -0.2(15) . .
Dy01 N019 C02Y C01T 127.5(9) . .
Cd02 N019 C02Y C01T -142.2(9) . .
C022 C01T C02Y N58 180.0(13) . .
C02S C01T C02Y N58 4(2) . .
C022 C01T C02Y N019 -1.5(16) . .
C02S C01T C02Y N019 -178.0(15) . .
C01M N00Y C02Z N00V 0(2) . .
C01M N00Y C02Z C02E -179.6(14) . .
C01S N00V C02Z N00Y 174.9(14) . .
Dy01 N00V C02Z N00Y -41.3(19) . .
C01S N00V C02Z C02E -5.6(15) . .
Dy01 N00V C02Z C02E 138.1(10) . .
C01I C02E C02Z N00Y -176.7(13) . .
C01V C02E C02Z N00Y 8(3) . .
C01I C02E C02Z N00V 3.9(16) . .
C01V C02E C02Z N00V -171.2(15) . .
C02Q N00X C031 N00P -1(2) . .
C02Q N00X C031 C02A -177.5(14) . .
C021 N00P C031 N00X -173.0(14) . .
Dy01 N00P C031 N00X 38.3(19) . .
C021 N00P C031 C02A 3.7(15) . .
Dy01 N00P C031 C02A -145.0(10) . .
C03E C02A C031 N00X -9(3) . .
C02I C02A C031 N00X 173.5(14) . .
C03E C02A C031 N00P 173.9(17) . .
C02I C02A C031 N00P -3.2(17) . .
C03Z O11 C032 C02O 3(2) . .
C03Z O11 C032 C02V -175.7(17) . .
C51 C02O C032 O11 -179.7(14) . .
C51 C02O C032 C02V -1(2) . .
C034 C02V C032 O11 -179.3(14) . .
O00N C02V C032 O11 0(2) . .
C034 C02V C032 C02O 2(3) . .
O00N C02V C032 C02O -179.4(14) . .
C02V O00N C033 C04N -178.4(18) . .
O00N C02V C034 C01Q -179.2(14) . .
C032 C02V C034 C01Q 0(2) . .
C51 C01Q C034 C02V -2(2) . .
C01B C01Q C034 C02V 175.9(14) . .
C01F O005 C035 C041 -166.8(17) . .
C04A O10 C036 C02J -7(3) . .
C04A O10 C036 C03B 173.4(18) . .
C01I C02J C036 O10 177.9(16) . .
C01I C02J C036 C03B -2(2) . .
C01R C02K C037 O00L -176.4(13) . .
C01R C02K C037 C02T 2(2) . .
C03D O00L C037 C02K -3(2) . .
C03D O00L C037 C02T 178.7(14) . .
C02P C02T C037 C02K 2(2) . .
O14 C02T C037 C02K -179.1(14) . .
C02P C02T C037 O00L -179.2(14) . .
O14 C02T C037 O00L 0(2) . .
C029 C02U C038 C03C -4(3) . .
C02Q C02U C038 C03C 177.5(17) . .
C02A C02I C039 C03R -1(3) . .
C021 C02I C039 C03R 174.6(17) . .
C02E C01V C03B O9 -178.8(15) . .
C02E C01V C03B C036 -1(3) . .
C03T O9 C03B C01V -5(3) . .
C03T O9 C03B C036 176.8(16) . .
O10 C036 C03B C01V -177.5(16) . .
C02J C036 C03B C01V 3(3) . .
O10 C036 C03B O9 1(2) . .
C02J C036 C03B O9 -179.0(15) . .
C040 O12 C03C C038 -1(3) . .
C040 O12 C03C C03I -178.4(17) . .
C02U C038 C03C O12 -175.4(17) . .
C02U C038 C03C C03I 1(3) . .
C037 O00L C03D C046 178.3(15) . .
C02I C02A C03E C04B 0(3) . .
C031 C02A C03E C04B -176.8(19) . .
C03O O15 C03F C02W 4(3) . .
C03O O15 C03F C02X -174.9(18) . .
C133 C02W C03F O15 179.7(16) . .
C133 C02W C03F C02X -2(2) . .
C02H C02X C03F O15 -179.1(15) . .
O00I C02X C03F O15 2(2) . .
C02H C02X C03F C02W 2(3) . .
O00I C02X C03F C02W -177.1(15) . .
O1 C02R C03G C02C 178.7(15) . .
C02B C02R C03G C02C -2(2) . .
C01N C02C C03G C02R 0(2) . .
C024 C02C C03G C02R -179.3(15) . .
C01Y O008 C03H C047 -174.9(16) . .
C141 O16 C03I C03K 22(4) . .
C141 O16 C03I C03C -157(3) . .
O12 C03C C03I O16 0(3) . .
C038 C03C C03I O16 -177.4(19) . .
O12 C03C C03I C03K -179.3(18) . .
C038 C03C C03I C03K 3(3) . .
C02L O00D C03J C126 -162(3) . .
C02U C029 C03K C03I 4(3) . .
C01M C029 C03K C03I -173.7(18) . .
O16 C03I C03K C029 175(2) . .
C03C C03I C03K C029 -6(3) . .
C03R O17 C03L C03U -176.5(18) . .
C02B O00H C03M C03X -173.0(15) . .
C02X O00I C03N C04D -169.4(17) . .
C03F O15 C03O C53 -179(2) . .
C02I C039 C03R O17 -177.8(18) . .
C02I C039 C03R C04B 1(3) . .
C03L O17 C03R C039 -3(3) . .
C03L O17 C03R C04B 178(2) . .
C025 O006 C03S C045 -178.1(16) . .
C03B O9 C03T C04S -175.6(17) . .
O17 C03L C03U C04E 177.8(19) . .
C02M O13 C03V C59 173.1(19) . .
O00H C03M C03X C04F 66(2) . .
C02G O00G C03Y C04T -178.7(18) . .
C032 O11 C03Z C04U 178.7(19) . .
C03C O12 C040 C042 -176.6(15) . .
O005 C035 C041 C135 -59(3) . .
C04H C03W C042 C040 -179.9(18) . .
O12 C040 C042 C03W 176.7(18) . .
C02T O14 C044 C55 -174(2) . .
O006 C03S C045 C62 50(3) . .
O00L C03D C046 C04X 59(3) . .
O008 C03H C047 C90 79(2) . .
C02R O1 C049 C04L 179.5(17) . .
C036 O10 C04A C04P -178(2) . .
C039 C03R C04B C03E 0(4) . .
O17 C03R C04B C03E 178(2) . .
C039 C03R C04B O18 -177(2) . .
O17 C03R C04B O18 2(3) . .
C02A C03E C04B C03R 0(4) . .
C02A C03E C04B O18 176(2) . .
C137 O18 C04B C03R -180(3) . .
C137 O18 C04B C03E 4(5) . .
O00I C03N C04D C64 -63(4) . .
C03L C03U C04E C04I 175(2) . .
C03M C03X C04F C81 -153(5) . .
O15 C03O C53 C84 -161(4) . .
O1 C049 C04L C83 58(4) . .
O00N C033 C04N C69 162(3) . .
O10 C04A C04P C86 -53(7) . .
O9 C03T C04S C76 80(3) . .
O00G C03Y C04T C66 -76(3) . .
O11 C03Z C04U C75 -157(4) . .
C03D C046 C04X C04M 180(2) . .
O14 C044 C55 C56 -60(4) . .
O13 C03V C59 C79 46(5) . .
C03N C04D C64 C65 179(4) . .
C03Y C04T C66 C67 -60(11) . .
C03S C045 C62 C96 157(3) . .
C044 C55 C56 C101 -75(8) . .
C033 C04N C69 C121 -155(7) . .
C03T C04S C76 C124 58(4) . .
C03Z C04U C75 C74 171(4) . .
C03V C59 C79 C78 -172(4) . .
C03O C53 C84 C118 14(10) . .
C049 C04L C83 C82 -161(3) . .
C04A C04P C86 C87 169(5) . .
C03H C047 C90 C132 -174(8) . .
O00D C03J C126 C127 59(6) . .
C03J C126 C127 C129 59(6) . .
C141 C57 C130 C71 -164(4) . .
C035 C041 C135 C136 -167(4) . .
C04B O18 C137 C138 173(3) . .
O18 C137 C138 C139 164(5) . .
C137 C138 C139 C146 165(6) . .
C03I O16 C141 C57 176(2) . .
C130 C57 C141 O16 152(3) . .

loop_
_publcif_info_datablock.id
_publcif_info_datablock.publ_exptl
_publcif_info_datablock.publ_geom
_publcif_info_datablock.structure
{2210ceee-bc0c-423d-897f-e63130be1abf} y y y

loop_
_publcif_info_exptl_table_extra_item
sin_theta_over_lambda_max

loop_
_publcif_info_tables.block_id
_publcif_info_tables.reference_item
{2210ceee-bc0c-423d-897f-e63130be1abf} '_publcif_info_datablock.publ_exptl'
{2210ceee-bc0c-423d-897f-e63130be1abf} '_geom_hbond_atom_site_label_D'

loop_
_publcif_info_cif.paper_type
EX
